data_7713689
loop_
_publ_author_name
'Konopkina, Ekaterina'
'Pozdeev, Anton'
'Kalle, Paulina'
'Kirsanov, Dmitry'
'Smol'yanov, Nikolai'
'Kirsanova, Anna A.'
'Kalmykov, Stepan'
'Petrov, Vladimir G.'
'Borisova, Nataliya E.'
'Matveev, Petr I.'

_publ_section_title
;
 Sensing and extraction of hazardous metals by di-phosphonates of
 heterocycles: a combined experimental and theoretical study
;
_journal_name_full 'Dalton Transactions'
_journal_paper_doi 10.1039/D3DT01534C
_journal_year 2023
_chemical_formula_moiety 'C58 H94 N4 O18 P4 Pb'
_chemical_formula_sum 'C58 H94 N4 O18 P4 Pb'
_chemical_formula_weight 1466.44
_space_group_crystal_system monoclinic
_space_group_IT_number 14
_space_group_name_Hall '-P 2ybc'
_space_group_name_H-M_alt 'P 1 21/c 1'
_atom_sites_solution_hydrogens geom
_atom_sites_solution_primary dual
_audit_creation_date 2022-11-12
_audit_creation_method
;
Olex2 1.3
(compiled 2020.11.12 svn.r5f609507 for OlexSys, GUI svn.r6408)
;
_audit_update_record
;
2023-07-04 deposited with the CCDC.	2023-08-08 downloaded from the CCDC.
;
_cell_angle_alpha 90
_cell_angle_beta 108.592(4)
_cell_angle_gamma 90
_cell_formula_units_Z 4
_cell_length_a 12.9451(13)
_cell_length_b 35.541(3)
_cell_length_c 15.6372(14)
_cell_measurement_reflns_used 9982
_cell_measurement_temperature 150
_cell_measurement_theta_max 26.398
_cell_measurement_theta_min 2.389
_cell_volume 6818.9(11)
_computing_cell_refinement 'SAINT V8.38A (Bruker, 2018)'
_computing_data_collection 'APEX3 v.2017.3_0 (Bruker AXS, 2017)'
_computing_data_reduction 'SAINT V8.38A (Bruker, 2018)'
_computing_molecular_graphics 'Olex2 1.3 (Dolomanov et al., 2009)'
_computing_publication_material 'Olex2 1.3 (Dolomanov et al., 2009)'
_computing_structure_refinement 'SHELXL 2018/3 (Sheldrick, 2015)'
_computing_structure_solution 'XT (Sheldrick, 2015)'
_diffrn_ambient_temperature 150
_diffrn_measured_fraction_theta_full 0.998
_diffrn_measured_fraction_theta_max 0.998
_diffrn_measurement_device_type 'Bruker SMART APEX-II'
_diffrn_measurement_method '\f and \w scans'
_diffrn_radiation_type MoK\a
_diffrn_radiation_wavelength 0.71073
_diffrn_reflns_av_R_equivalents 0.0709
_diffrn_reflns_av_unetI/netI 0.0645
_diffrn_reflns_Laue_measured_fraction_full 0.998
_diffrn_reflns_Laue_measured_fraction_max 0.998
_diffrn_reflns_limit_h_max 15
_diffrn_reflns_limit_h_min -15
_diffrn_reflns_limit_k_max 42
_diffrn_reflns_limit_k_min -42
_diffrn_reflns_limit_l_max 18
_diffrn_reflns_limit_l_min -18
_diffrn_reflns_number 49253
_diffrn_reflns_point_group_measured_fraction_full 0.998
_diffrn_reflns_point_group_measured_fraction_max 0.998
_diffrn_reflns_theta_full 25.050
_diffrn_reflns_theta_max 25.050
_diffrn_reflns_theta_min 2.017
_diffrn_source_current 30.0
_diffrn_source_power 1.5
_diffrn_source_voltage 50.0
_diffrn_standards_number 0
_exptl_absorpt_coefficient_mu 2.636
_exptl_absorpt_correction_T_max 0.5324
_exptl_absorpt_correction_T_min 0.3941
_exptl_absorpt_correction_type multi-scan
_exptl_absorpt_process_details
;
SADABS-2016/2 (Bruker,2016/2) was used for absorption correction.
wR2(int) was 0.0851 before and 0.0606 after correction.
The Ratio of minimum to maximum transmission is 0.7402.
The \l/2 correction factor is Not present.
;
_exptl_crystal_colour colourless
_exptl_crystal_colour_primary colourless
_exptl_crystal_density_diffrn 1.428
_exptl_crystal_description block
_exptl_crystal_F_000 3024
_exptl_crystal_size_max 0.32
_exptl_crystal_size_mid 0.1
_exptl_crystal_size_min 0.08
_refine_diff_density_max 1.245
_refine_diff_density_min -1.693
_refine_diff_density_rms 0.140
_refine_ls_extinction_method none
_refine_ls_goodness_of_fit_ref 1.039
_refine_ls_hydrogen_treatment constr
_refine_ls_matrix_type full
_refine_ls_number_parameters 530
_refine_ls_number_reflns 12064
_refine_ls_number_restraints 290
_refine_ls_restrained_S_all 1.035
_refine_ls_R_factor_all 0.1143
_refine_ls_R_factor_gt 0.0747
_refine_ls_shift/su_max 0.001
_refine_ls_shift/su_mean 0.000
_refine_ls_structure_factor_coef Fsqd
_refine_ls_weighting_details 'w=1/[\s^2^(Fo^2^)+(0.1178P)^2^+30.1378P] where P=(Fo^2^+2Fc^2^)/3'
_refine_ls_weighting_scheme calc
_refine_ls_wR_factor_gt 0.1991
_refine_ls_wR_factor_ref 0.2263
_reflns_Friedel_coverage 0.000
_reflns_number_gt 8018
_reflns_number_total 12064
_reflns_threshold_expression 'I > 2\s(I)'
_cod_data_source_file d3dt01534c2.cif
_cod_data_source_block pbrik24_0m
_cod_original_cell_volume 6819.0(11)
_cod_database_code 7713689
_shelx_shelxl_version_number 2018/3
_shelx_space_group_comment
;
The symmetry employed for this shelxl refinement is uniquely defined
by the following loop, which should always be used as a source of
symmetry information in preference to the above space-group names.
They are only intended as comments.
;
_shelx_estimated_absorpt_t_max 0.817
_shelx_estimated_absorpt_t_min 0.486
_olex2_refinement_description
;
1. Fixed Uiso
 At 1.2 times of:
  All C(H) groups, All C(H,H) groups
2. Restrained distances
 C12-C11
 1.54 with sigma of 0.02
 O18-C35
 1.43 with sigma of 0.02
 C36-C35 = C40-C35
 1.54 with sigma of 0.02
 C36-C35 = C37-C36 = C38-C37 = C38-C39 = C39-C40 = C40-C35
 1.54 with sigma of 0.02
 C39-C37
 2.5 with sigma of 0.02
 C36-C40
 2.5 with sigma of 0.02
 C35-C37
 2.5 with sigma of 0.02
 O13-C53
 1.43 with sigma of 0.02
 C39A-C40A = C40A-C35A = C37A-C36A = C36A-C35A = C38A-C37A = C38A-C39A
 1.54 with sigma of 0.02
 P2-O12A
 1.5 with sigma of 0.01
 O12A-C41A
 1.43 with sigma of 0.01
 C45A-C43A
 2.5 with sigma of 0.01
 C45A-C46A = C42A-C43A = C44A-C43A = C45A-C44A
 1.54 with sigma of 0.01
 C42A-C44A
 2.5 with sigma of 0.01
 C46A-C42A
 2.5 with sigma of 0.01
 C42A-C41A = C46A-C41A
 1.54 with sigma of 0.01
 C46A-C44A
 2.5 with sigma of 0.01
 O12A-C46A
 2.5 with sigma of 0.02
 O12A-C42A
 2.5 with sigma of 0.02
 C42-C46
 2.5 with sigma of 0.02
 C44-C42
 2.5 with sigma of 0.02
 C43-C45
 2.5 with sigma of 0.02
 C41-C42 = C41-C46 = C46-C45 = C44-C45 = C43-C44 = C43-C42
 1.54 with sigma of 0.01
 C44-C46
 2.5 with sigma of 0.02
 O12-C46
 2.5 with sigma of 0.02
 C43-C41
 2.5 with sigma of 0.02
 C41-C45
 2.5 with sigma of 0.02
 P2A-O12
 1.5 with sigma of 0.02
 C42-O12
 2.5 with sigma of 0.02
 C41-C42
 1.54 with sigma of 0.02
 C41-C43
 2.5 with sigma of 0.02
 C46-C44
 2.5 with sigma of 0.02
 O12-C41
 1.43 with sigma of 0.005
 O12-C42
 2.5 with sigma of 0.01
 O11-C47
 1.43 with sigma of 0.02
 O11A-C47A
 1.43 with sigma of 0.02
 C52-C47 \\sim C48-C47 \\sim C48-C49 \\sim C50-C49 \\sim C50-C51 \\sim C52-C51
 with sigma of 0.02
 C48A-C47A \\sim C52A-C47A \\sim C51A-C52A \\sim C51A-C50A \\sim C50A-C49A
\\sim C49A-C48A
 with sigma of 0.02
 C30-C29 \\sim C34-C29 \\sim C33-C34 \\sim C33-C32 \\sim C31-C32 \\sim C31-C30
 with sigma of 0.02
 C22-C17 \\sim C18-C17 \\sim C21-C22 \\sim C21-C20
 with sigma of 0.02
 C24-C23 \\sim C28-C23 \\sim C27-C28 \\sim C27-C26 \\sim C26-C25 \\sim C24-C25
 with sigma of 0.02
 C13-C12 \\sim C12-C11 \\sim C16-C11 \\sim C15-C14 \\sim C15-C16 \\sim C14-C13
 with sigma of 0.02
 C54-C55 \\sim C54-C53 \\sim C58-C53 \\sim C58-C57 \\sim C56-C57 \\sim C56-C55
 with sigma of 0.02
 C54A-C53A \\sim C58A-C53A \\sim C58A-C57A \\sim C56A-C57A \\sim C56A-C55A
\\sim C54A-C55A
 with sigma of 0.02
 C56-C57 \\sim C56A-C57A
 with sigma of 0.02
 C57-C55 \\sim C57A-C55A
 with sigma of 0.04
 O13-C53 \\sim O13-C53A
 with sigma of 0.02
 C53-C54 \\sim C53A-C54A
 with sigma of 0.02
 C53-C58 \\sim C53A-C58A
 with sigma of 0.02
 C56-C54 \\sim C56A-C54A
 with sigma of 0.04
 C58-C57 \\sim C58A-C57A
 with sigma of 0.02
 C55-C54 \\sim C55A-C54A
 with sigma of 0.02
 C56-C55 \\sim C56A-C55A
 with sigma of 0.02
 O13-C58 \\sim O13-C58A
 with sigma of 0.04
 O13-C54 \\sim O13-C54A
 with sigma of 0.04
 C53-C57 \\sim C53A-C57A
 with sigma of 0.04
 C53-C55 \\sim C53A-C55A
 with sigma of 0.04
 C58-C56 \\sim C58A-C56A
 with sigma of 0.04
 C58-C54 \\sim C58A-C54A
 with sigma of 0.04
 O6-N3 \\sim O7-N3 \\sim O5-N3
 with sigma of 0.02
 C40-C35 \\sim C36-C35
 with sigma of 0.02
 C39-C40 \\sim C40-C35 \\sim C36-C35 \\sim C37-C36 \\sim C38-C37 \\sim C38-C39
 with sigma of 0.02
 C39-C38 \\sim C39A-C38A
 with sigma of 0.02
 C39-C37 \\sim C39A-C37A
 with sigma of 0.04
 C40A-C35A \\sim C36A-C35A \\sim C37A-C36A \\sim C38A-C37A \\sim C38A-C39A
\\sim C39A-C40A
 with sigma of 0.02
 C40-C39 \\sim C40A-C39A
 with sigma of 0.02
 C36-C35 \\sim C36A-C35A
 with sigma of 0.02
 O18-C36 \\sim O18-C36A
 with sigma of 0.04
 O18-C40 \\sim O18-C40A
 with sigma of 0.04
 C35-C40 \\sim C35A-C40A
 with sigma of 0.02
 C36-C40 \\sim C36A-C40A
 with sigma of 0.04
 C36-C38 \\sim C36A-C38A
 with sigma of 0.04
 C38-C37 \\sim C38A-C37A
 with sigma of 0.02
 C35-C39 \\sim C35A-C39A
 with sigma of 0.04
 C35-C37 \\sim C35A-C37A
 with sigma of 0.04
 C40-C38 \\sim C40A-C38A
 with sigma of 0.04
 O18-C35 \\sim O18-C35A
 with sigma of 0.02
 C36-C37 \\sim C36A-C37A
 with sigma of 0.02
3. Uiso/Uaniso restraints and constraints
Uanis(C11) = Uanis(C12) = Uanis(C13) = Uanis(C15) = Uanis(C16) = Uanis(C14)
Uanis(C23) = Uanis(C24) = Uanis(C25) = Uanis(C27) = Uanis(C26) = Uanis(C28)
Uanis(C29) = Uanis(C34) = Uanis(C33) = Uanis(C32) = Uanis(C31) = Uanis(C30)
Uanis(C17) = Uanis(C22) = Uanis(C18) = Uanis(C21) = Uanis(C20)
Uanis(C52) = Uanis(C51) = Uanis(C50) = Uanis(C49) = Uanis(C48) = Uanis(C47)
Uanis(C52A) = Uanis(C49A) = Uanis(C48A) = Uanis(C50A) = Uanis(C51A) =
Uanis(C47A)
Uanis(N3) = Uanis(N3A)
Uanis(O6A) = Uanis(O6)
Uanis(O7) = Uanis(O7A)
Uanis(O5) = Uanis(O5A)
Uanis(O7) = Uanis(O7A) = Uanis(N3A) = Uanis(N3) = Uanis(O6A) = Uanis(O6) =
Uanis(O5) = Uanis(O5A)
Uanis(P2A) = Uanis(O11)
Uanis(O11A) = Uanis(P2)
Uiso(C54) = Uiso(C53) = Uiso(C58) = Uiso(C57) = Uiso(C56) = Uiso(C55)
Uiso(C56A) = Uiso(C55A) = Uiso(C54A) = Uiso(C53A) = Uiso(C58A) = Uiso(C57A)
Uanis(N1) = Uanis(C1) = Uanis(C2) = Uanis(C3) = Uanis(C4) = Uanis(C5)
Uanis(C7) = Uanis(C8) = Uanis(C9) = Uanis(C10) = Uanis(N2) = Uanis(C6)
Uiso(C53) = Uiso(C58) = Uiso(C56) = Uiso(C57) = Uiso(C55) = Uiso(C54) =
Uiso(C56A) = Uiso(C55A) = Uiso(C54A) = Uiso(C53A) = Uiso(C58A) = Uiso(C57A)
Uiso(C36) = Uiso(C35) = Uiso(C40)
Uiso(C35) = Uiso(C40) = Uiso(C39) = Uiso(C38) = Uiso(C36) = Uiso(C37)
Uiso(C42A) = Uiso(C41A) = Uiso(C46A) = Uiso(C45A) = Uiso(C44A) = Uiso(C43A)
Uiso(C46) = Uiso(C42) = Uiso(C41) = Uiso(C43) = Uiso(C44) = Uiso(C45)
Uiso(C40A) = Uiso(C35A) = Uiso(C36A) = Uiso(C37A) = Uiso(C38A) = Uiso(C39A)
Uanis(C20) = Uanis(C19) = Uanis(C18) = Uanis(C17) = Uanis(C22) = Uanis(C21)
4. Others
 Fixed Sof: P2A(0.5) O5(0.5) N3(0.5) O11(0.5) O6(0.5) C47(0.5) H47(0.5)
 O7(0.5) C49(0.5) H49A(0.5) H49B(0.5) C48(0.5) H48A(0.5) H48B(0.5) C51(0.5)
 H51A(0.5) H51B(0.5) C52(0.5) H52A(0.5) H52B(0.5) C50(0.5) H50A(0.5) H50B(0.5)
 C47A(0.5) H47A(0.5) C52A(0.5) H52C(0.5) H52D(0.5) C49A(0.5) H49C(0.5)
 H49D(0.5) C48A(0.5) H48C(0.5) H48D(0.5) C50A(0.5) H50C(0.5) H50D(0.5)
 C51A(0.5) H51C(0.5) H51D(0.5) O11A(0.5) P2(0.5) O5A(0.5) N3A(0.5) O7A(0.5)
 O6A(0.5) O12A(0.5) O12(0.5) C53(0.5) H53(0.5) C58(0.5) H58A(0.5) H58B(0.5)
 C56(0.5) H56A(0.5) H56B(0.5) C57(0.5) H57A(0.5) H57B(0.5) C55(0.5) H55A(0.5)
 H55B(0.5) C54(0.5) H54A(0.5) H54B(0.5) C56A(0.5) H56C(0.5) H56D(0.5) C55A(0.5)
 H55C(0.5) H55D(0.5) C54A(0.5) H54C(0.5) H54D(0.5) C53A(0.5) H53A(0.5)
 C58A(0.5) H58C(0.5) H58D(0.5) C57A(0.5) H57C(0.5) H57D(0.5) C41(0.5) H41(0.5)
 C36(0.5) H36A(0.5) H36B(0.5) C35(0.5) H35(0.5) C40(0.5) H40A(0.5) H40B(0.5)
 C44(0.5) H44A(0.5) H44B(0.5) C46(0.5) H46A(0.5) H46B(0.5) C43(0.5) H43A(0.5)
 H43B(0.5) C45(0.5) H45A(0.5) H45B(0.5) C39(0.5) H39A(0.5) H39B(0.5) C42(0.5)
 H42A(0.5) H42B(0.5) C38(0.5) H38A(0.5) H38B(0.5) C37(0.5) H37A(0.5) H37B(0.5)
 C35A(0.5) H35A(0.5) C40A(0.5) H40C(0.5) H40D(0.5) C39A(0.5) H39C(0.5)
 H39D(0.5) C38A(0.5) H38C(0.5) H38D(0.5) C37A(0.5) H37C(0.5) H37D(0.5)
 C36A(0.5) H36C(0.5) H36D(0.5) C41A(0.5) H41A(0.5) C45A(0.5) H45C(0.5)
 H45D(0.5) C46A(0.5) H46C(0.5) H46D(0.5) C44A(0.5) H44C(0.5) H44D(0.5)
 C43A(0.5) H43C(0.5) H43D(0.5) C42A(0.5) H42C(0.5) H42D(0.5)
5.a Ternary CH refined with riding coordinates:
 C29(H29), C11(H11), C47(H47), C17(H17), C23(H23), C47A(H47A), C53(H53),
 C53A(H53A), C41(H41), C35(H35), C35A(H35A), C41A(H41A)
5.b Secondary CH2 refined with riding coordinates:
 C12(H12A,H12B), C30(H30A,H30B), C32(H32A,H32B), C13(H13A,H13B), C25(H25A,
 H25B), C31(H31A,H31B), C49(H49A,H49B), C48(H48A,H48B), C51(H51A,H51B),
 C16(H16A,H16B), C14(H14A,H14B), C52(H52A,H52B), C18(H18A,H18B), C24(H24A,H24B),
  C34(H34A,H34B), C26(H26A,H26B), C22(H22A,H22B), C50(H50A,H50B), C33(H33A,
 H33B), C28(H28A,H28B), C15(H15A,H15B), C20(H20A,H20B), C27(H27A,H27B),
 C21(H21A,H21B), C52A(H52C,H52D), C49A(H49C,H49D), C48A(H48C,H48D), C50A(H50C,
 H50D), C51A(H51C,H51D), C58(H58A,H58B), C56(H56A,H56B), C57(H57A,H57B),
 C55(H55A,H55B), C54(H54A,H54B), C56A(H56C,H56D), C55A(H55C,H55D), C54A(H54C,
 H54D), C58A(H58C,H58D), C57A(H57C,H57D), C36(H36A,H36B), C40(H40A,H40B),
 C19(H19A,H19B), C44(H44A,H44B), C46(H46A,H46B), C43(H43A,H43B), C45(H45A,H45B),
  C39(H39A,H39B), C42(H42A,H42B), C38(H38A,H38B), C37(H37A,H37B), C40A(H40C,
 H40D), C39A(H39C,H39D), C38A(H38C,H38D), C37A(H37C,H37D), C36A(H36C,H36D),
 C45A(H45C,H45D), C46A(H46C,H46D), C44A(H44C,H44D), C43A(H43C,H43D), C42A(H42C,
 H42D)
5.c Aromatic/amide H refined with riding coordinates:
 C4(H4), C9(H9), C2(H2), C7(H7), C3(H3), C8(H8)
;
_olex2_date_sample_completion 2022-10-12
_olex2_date_sample_data_collection 2022-10-12
_olex2_date_sample_submission 2022-10-12
_olex2_submission_special_instructions 'No special instructions were received'

loop_
_space_group_symop_operation_xyz
'x, y, z'
'-x, y+1/2, -z+1/2'
'-x, -y, -z'
'x, -y-1/2, z-1/2'

loop_
_atom_site_label
_atom_site_type_symbol
_atom_site_fract_x
_atom_site_fract_y
_atom_site_fract_z
_atom_site_U_iso_or_equiv
_atom_site_adp_type
_atom_site_occupancy
_atom_site_site_symmetry_order
_atom_site_calc_flag
_atom_site_refinement_flags_posn
_atom_site_refinement_flags_adp
_atom_site_refinement_flags_occupancy
_atom_site_disorder_assembly
_atom_site_disorder_group
Pb1 Pb 0.31208(4) 0.37128(2) 0.85017(2) 0.05554(18) Uani 1 1 d . . . . .
P4 P 0.2978(2) 0.24331(7) 0.36043(16) 0.0548(7) Uani 1 1 d . . . . .
P3 P 0.3012(3) 0.35432(8) 0.59257(17) 0.0601(7) Uani 1 1 d . . . . .
P1 P 0.2367(3) 0.46857(8) 0.8101(2) 0.0817(10) Uani 1 1 d . . . . .
P2A P 0.4593(13) 0.3859(5) 1.0966(11) 0.086(4) Uani 0.5 1 d D . P A 1
O3 O 0.3108(7) 0.3603(2) 0.6872(4) 0.066(2) Uani 1 1 d . . . . .
O4 O 0.3042(6) 0.20252(19) 0.3537(4) 0.0609(18) Uani 1 1 d . . . . .
O16 O 0.3963(7) 0.37118(19) 0.5609(5) 0.069(2) Uani 1 1 d . . . . .
N2 N 0.2965(9) 0.2943(2) 0.4865(6) 0.0709(13) Uani 1 1 d . . . . .
O15 O 0.2035(8) 0.3734(2) 0.5220(6) 0.077(2) Uani 1 1 d . . . . .
N1 N 0.3478(10) 0.4354(3) 0.9629(7) 0.0849(16) Uani 1 1 d . . . . .
O17 O 0.1978(7) 0.26239(19) 0.2907(4) 0.067(2) Uani 1 1 d . . . . .
O18 O 0.3920(8) 0.2660(2) 0.3414(5) 0.081(2) Uani 1 1 d D . . . .
O1 O 0.3997(9) 0.3577(2) 1.0279(5) 0.089(3) Uani 1 1 d . . . . .
O9 O 0.4685(9) 0.4204(3) 0.8307(7) 0.092(3) Uani 1 1 d . . . . .
O2 O 0.2127(7) 0.4303(2) 0.7742(5) 0.082(2) Uani 1 1 d . . . . .
O8 O 0.5352(9) 0.3663(3) 0.8788(7) 0.095(3) Uani 1 1 d . . . . .
O14 O 0.3030(8) 0.4936(2) 0.7657(5) 0.087(3) Uani 1 1 d . . . . .
C10 C 0.2968(11) 0.2566(3) 0.4703(7) 0.0709(13) Uani 1 1 d . . . . .
C4 C 0.3479(12) 0.5015(3) 0.9800(8) 0.0849(16) Uani 1 1 d . . . . .
H4 H 0.326222 0.525471 0.953707 0.102 Uiso 1 1 calc R U . . .
O5 O 0.095(3) 0.3546(10) 0.781(3) 0.113(3) Uani 0.5 1 d D . P B 1
N4 N 0.5519(12) 0.3998(4) 0.8639(8) 0.086(3) Uani 1 1 d . . . . .
N3 N 0.090(2) 0.3616(12) 0.859(2) 0.113(3) Uani 0.5 1 d D . P B 1
O11 O 0.5826(18) 0.3822(6) 1.1449(14) 0.086(4) Uani 0.5 1 d D . P A 1
C6 C 0.2959(11) 0.3048(3) 0.5679(7) 0.0709(13) Uani 1 1 d . . . . .
C9 C 0.2940(11) 0.2294(3) 0.5322(7) 0.0709(13) Uani 1 1 d . . . . .
H9 H 0.293836 0.203438 0.517968 0.085 Uiso 1 1 calc R U . . .
C1 C 0.4068(12) 0.4332(3) 1.0506(8) 0.0849(16) Uani 1 1 d . . . . .
O13 O 0.1350(9) 0.4930(3) 0.8003(8) 0.109(3) Uani 1 1 d D . . . .
C5 C 0.3168(13) 0.4690(3) 0.9276(8) 0.0849(16) Uani 1 1 d . . . . .
O10 O 0.6430(10) 0.4129(4) 0.8777(10) 0.139(5) Uani 1 1 d . . . . .
O6 O 0.170(2) 0.3663(7) 0.929(2) 0.113(3) Uani 0.5 1 d D . P B 1
C2 C 0.4384(12) 0.4658(3) 1.1037(8) 0.0849(16) Uani 1 1 d . . . . .
H2 H 0.481395 0.463788 1.165392 0.102 Uiso 1 1 calc R U . . .
C7 C 0.2916(11) 0.2792(3) 0.6349(7) 0.0709(13) Uani 1 1 d . . . . .
H7 H 0.289000 0.287618 0.691819 0.085 Uiso 1 1 calc R U . . .
C29 C 0.0928(19) 0.2423(8) 0.2593(14) 0.186(5) Uani 1 1 d D . . . .
H29 H 0.105229 0.214681 0.254780 0.224 Uiso 1 1 calc R U . . .
C3 C 0.4080(12) 0.4990(3) 1.0672(8) 0.0849(16) Uani 1 1 d . . . . .
H3 H 0.428523 0.521125 1.102600 0.102 Uiso 1 1 calc R U . . .
C11 C 0.5022(15) 0.3772(5) 0.6249(16) 0.141(3) Uani 1 1 d D . . . .
H11 H 0.497814 0.393526 0.675722 0.169 Uiso 1 1 calc R U . . .
C12 C 0.5571(13) 0.3402(5) 0.6597(14) 0.141(3) Uani 1 1 d D . . . .
H12A H 0.558472 0.324267 0.608115 0.169 Uiso 1 1 calc R U . . .
H12B H 0.514666 0.326762 0.692909 0.169 Uiso 1 1 calc R U . . .
C8 C 0.2914(11) 0.2411(3) 0.6151(7) 0.0709(13) Uani 1 1 d . . . . .
H8 H 0.289456 0.222982 0.659245 0.085 Uiso 1 1 calc R U . . .
C47 C 0.665(2) 0.3842(7) 1.105(3) 0.116(6) Uani 0.5 1 d D . P A 1
H47 H 0.635310 0.396976 1.045143 0.139 Uiso 0.5 1 calc R U P A 1
C17 C 0.3002(18) 0.4840(8) 0.6731(13) 0.193(5) Uani 1 1 d D . . . .
H17 H 0.304023 0.456094 0.665949 0.232 Uiso 1 1 calc R U . . .
C30 C 0.0322(16) 0.2582(7) 0.1677(15) 0.186(5) Uani 1 1 d D . . . .
H30A H 0.070723 0.252062 0.124017 0.224 Uiso 1 1 calc R U . . .
H30B H 0.026484 0.285925 0.171049 0.224 Uiso 1 1 calc R U . . .
C32 C -0.1487(18) 0.2460(7) 0.1995(14) 0.186(5) Uani 1 1 d D . . . .
H32A H -0.159773 0.272991 0.209488 0.224 Uiso 1 1 calc R U . . .
H32B H -0.220478 0.233457 0.175115 0.224 Uiso 1 1 calc R U . . .
C13 C 0.6733(13) 0.3464(6) 0.7221(14) 0.141(3) Uani 1 1 d D . . . .
H13A H 0.705953 0.322024 0.747571 0.169 Uiso 1 1 calc R U . . .
H13B H 0.672588 0.363057 0.772594 0.169 Uiso 1 1 calc R U . . .
O7 O -0.0010(18) 0.3553(6) 0.8683(18) 0.113(3) Uani 0.5 1 d D . P B 1
C25 C -0.0889(15) 0.3475(6) 0.4335(19) 0.179(4) Uani 1 1 d D . . . .
H25A H -0.089817 0.327103 0.476252 0.215 Uiso 1 1 calc R U . . .
H25B H -0.135638 0.339929 0.372520 0.215 Uiso 1 1 calc R U . . .
C31 C -0.0800(15) 0.2405(7) 0.1388(16) 0.186(5) Uani 1 1 d D . . . .
H31A H -0.121154 0.250492 0.078498 0.224 Uiso 1 1 calc R U . . .
H31B H -0.071129 0.213100 0.132010 0.224 Uiso 1 1 calc R U . . .
C49 C 0.789(2) 0.3479(8) 1.054(3) 0.116(6) Uani 0.5 1 d D . P A 1
H49A H 0.815977 0.322033 1.051937 0.139 Uiso 0.5 1 calc R U P A 1
H49B H 0.758054 0.356313 0.990497 0.139 Uiso 0.5 1 calc R U P A 1
C48 C 0.693(3) 0.3444(8) 1.089(3) 0.116(6) Uani 0.5 1 d D . P A 1
H48A H 0.630152 0.331917 1.044204 0.139 Uiso 0.5 1 calc R U P A 1
H48B H 0.712713 0.329721 1.145984 0.139 Uiso 0.5 1 calc R U P A 1
C51 C 0.841(3) 0.4088(8) 1.113(3) 0.116(6) Uani 0.5 1 d D . P A 1
H51A H 0.901733 0.425277 1.146551 0.139 Uiso 0.5 1 calc R U P A 1
H51B H 0.805028 0.420970 1.053530 0.139 Uiso 0.5 1 calc R U P A 1
C16 C 0.5729(13) 0.3955(6) 0.5743(14) 0.141(3) Uani 1 1 d D . . . .
H16A H 0.575031 0.379067 0.523804 0.169 Uiso 1 1 calc R U . . .
H16B H 0.540271 0.419880 0.548581 0.169 Uiso 1 1 calc R U . . .
C14 C 0.7408(16) 0.3643(5) 0.6687(15) 0.141(3) Uani 1 1 d D . . . .
H14A H 0.817456 0.367503 0.707412 0.169 Uiso 1 1 calc R U . . .
H14B H 0.739509 0.348382 0.616418 0.169 Uiso 1 1 calc R U . . .
C52 C 0.761(3) 0.4069(9) 1.163(3) 0.116(6) Uani 0.5 1 d D . P A 1
H52A H 0.736840 0.432465 1.172921 0.139 Uiso 0.5 1 calc R U P A 1
H52B H 0.793626 0.394525 1.221904 0.139 Uiso 0.5 1 calc R U P A 1
C23 C 0.0944(18) 0.3659(7) 0.5273(18) 0.179(4) Uani 1 1 d D . . . .
H23 H 0.096164 0.345774 0.572349 0.215 Uiso 1 1 calc R U . . .
C18 C 0.400(2) 0.5026(8) 0.6637(13) 0.193(5) Uani 1 1 d D . . . .
H18A H 0.465884 0.495182 0.713342 0.232 Uiso 1 1 calc R U . . .
H18B H 0.392724 0.530375 0.663341 0.232 Uiso 1 1 calc R U . . .
C24 C 0.0261(15) 0.3542(7) 0.4333(18) 0.179(4) Uani 1 1 d D . . . .
H24A H 0.026846 0.374279 0.389509 0.215 Uiso 1 1 calc R U . . .
H24B H 0.055924 0.330966 0.415475 0.215 Uiso 1 1 calc R U . . .
C34 C 0.0275(16) 0.2494(7) 0.3217(17) 0.186(5) Uani 1 1 d D . . . .
H34A H 0.012209 0.276592 0.323989 0.224 Uiso 1 1 calc R U . . .
H34B H 0.067949 0.240692 0.383445 0.224 Uiso 1 1 calc R U . . .
C26 C -0.1316(18) 0.3834(7) 0.4613(17) 0.179(4) Uani 1 1 d D . . . .
H26A H -0.126144 0.404408 0.421297 0.215 Uiso 1 1 calc R U . . .
H26B H -0.208890 0.380423 0.457651 0.215 Uiso 1 1 calc R U . . .
C22 C 0.202(2) 0.4994(8) 0.6058(11) 0.193(5) Uani 1 1 d D . . . .
H22A H 0.196302 0.526649 0.616758 0.232 Uiso 1 1 calc R U . . .
H22B H 0.136492 0.486758 0.611014 0.232 Uiso 1 1 calc R U . . .
C50 C 0.888(3) 0.3719(7) 1.096(3) 0.116(6) Uani 0.5 1 d D . P A 1
H50A H 0.935174 0.360762 1.152647 0.139 Uiso 0.5 1 calc R U P A 1
H50B H 0.930702 0.375132 1.053728 0.139 Uiso 0.5 1 calc R U P A 1
C33 C -0.0792(16) 0.2273(7) 0.2839(15) 0.186(5) Uani 1 1 d D . . . .
H33A H -0.063207 0.201127 0.270580 0.224 Uiso 1 1 calc R U . . .
H33B H -0.118161 0.226607 0.328993 0.224 Uiso 1 1 calc R U . . .
C28 C 0.0493(15) 0.4019(6) 0.5504(19) 0.179(4) Uani 1 1 d D . . . .
H28A H 0.042404 0.421015 0.502964 0.215 Uiso 1 1 calc R U . . .
H28B H 0.096897 0.411904 0.608727 0.215 Uiso 1 1 calc R U . . .
C15 C 0.6888(12) 0.4021(5) 0.6375(14) 0.141(3) Uani 1 1 d D . . . .
H15A H 0.731745 0.415905 0.605355 0.169 Uiso 1 1 calc R U . . .
H15B H 0.687097 0.417260 0.690027 0.169 Uiso 1 1 calc R U . . .
C20 C 0.314(2) 0.5107(8) 0.5064(14) 0.193(5) Uani 1 1 d D . . . .
H20A H 0.314801 0.509787 0.443367 0.232 Uiso 1 1 calc R U . . .
H20B H 0.320961 0.537257 0.526714 0.232 Uiso 1 1 calc R U . . .
C27 C -0.0626(15) 0.3913(7) 0.5565(17) 0.179(4) Uani 1 1 d D . . . .
H27A H -0.057472 0.368704 0.594779 0.215 Uiso 1 1 calc R U . . .
H27B H -0.093558 0.412242 0.582247 0.215 Uiso 1 1 calc R U . . .
C21 C 0.210(2) 0.4935(8) 0.5136(12) 0.193(5) Uani 1 1 d D . . . .
H21A H 0.145966 0.505278 0.468445 0.232 Uiso 1 1 calc R U . . .
H21B H 0.208393 0.466252 0.500521 0.232 Uiso 1 1 calc R U . . .
C47A C 0.622(3) 0.3860(8) 1.117(3) 0.107(5) Uani 0.5 1 d D . P A 2
H47A H 0.596371 0.396628 1.054142 0.129 Uiso 0.5 1 calc R U P A 2
C52A C 0.720(2) 0.4063(10) 1.182(3) 0.107(5) Uani 0.5 1 d D . P A 2
H52C H 0.704486 0.433631 1.180147 0.129 Uiso 0.5 1 calc R U P A 2
H52D H 0.729311 0.397483 1.244352 0.129 Uiso 0.5 1 calc R U P A 2
C49A C 0.751(2) 0.3388(9) 1.089(2) 0.107(5) Uani 0.5 1 d D . P A 2
H49C H 0.734031 0.349059 1.026991 0.129 Uiso 0.5 1 calc R U P A 2
H49D H 0.766270 0.311585 1.086382 0.129 Uiso 0.5 1 calc R U P A 2
C48A C 0.653(3) 0.3443(8) 1.122(3) 0.107(5) Uani 0.5 1 d D . P A 2
H48C H 0.671636 0.335492 1.185259 0.129 Uiso 0.5 1 calc R U P A 2
H48D H 0.590964 0.329253 1.084524 0.129 Uiso 0.5 1 calc R U P A 2
C50A C 0.854(2) 0.3585(7) 1.151(2) 0.107(5) Uani 0.5 1 d D . P A 2
H50C H 0.878712 0.346028 1.210527 0.129 Uiso 0.5 1 calc R U P A 2
H50D H 0.913914 0.356912 1.124090 0.129 Uiso 0.5 1 calc R U P A 2
C51A C 0.827(3) 0.4000(7) 1.162(3) 0.107(5) Uani 0.5 1 d D . P A 2
H51C H 0.887134 0.411195 1.211028 0.129 Uiso 0.5 1 calc R U P A 2
H51D H 0.822630 0.413586 1.105449 0.129 Uiso 0.5 1 calc R U P A 2
O11A O 0.5414(18) 0.3873(5) 1.1639(10) 0.075(3) Uani 0.5 1 d D . P A 2
P2 P 0.4178(11) 0.3878(4) 1.0995(8) 0.075(3) Uani 0.5 1 d D . P A 2
O5A O 0.111(3) 0.3536(10) 0.759(3) 0.113(3) Uani 0.5 1 d . . P B 2
N3A N 0.067(3) 0.3640(12) 0.825(3) 0.113(3) Uani 0.5 1 d . . P B 2
O7A O -0.0344(19) 0.3711(6) 0.789(2) 0.113(3) Uani 0.5 1 d . . P B 2
O6A O 0.137(2) 0.3778(7) 0.898(2) 0.113(3) Uani 0.5 1 d . . P B 2
O12A O 0.3518(12) 0.3900(4) 1.1654(9) 0.066(4) Uiso 0.5 1 d D . P A 2
O12 O 0.4241(14) 0.3834(5) 1.1823(10) 0.077(4) Uiso 0.5 1 d D . P A 1
C53 C 0.0357(19) 0.4788(10) 0.817(2) 0.144(4) Uiso 0.5 1 d D . P C 1
H53 H 0.054509 0.455410 0.854113 0.173 Uiso 0.5 1 calc R U P C 1
C58 C -0.011(2) 0.5073(11) 0.867(3) 0.144(4) Uiso 0.5 1 d D . P C 1
H58A H 0.043886 0.512454 0.925973 0.173 Uiso 0.5 1 calc R U P C 1
H58B H -0.024368 0.531129 0.832003 0.173 Uiso 0.5 1 calc R U P C 1
C56 C -0.200(2) 0.4863(11) 0.792(2) 0.144(4) Uiso 0.5 1 d D . P C 1
H56A H -0.213360 0.508686 0.752787 0.173 Uiso 0.5 1 calc R U P C 1
H56B H -0.269021 0.478659 0.801263 0.173 Uiso 0.5 1 calc R U P C 1
C57 C -0.116(2) 0.4952(12) 0.882(2) 0.144(4) Uiso 0.5 1 d D . P C 1
H57A H -0.102712 0.472652 0.920892 0.173 Uiso 0.5 1 calc R U P C 1
H57B H -0.143247 0.515561 0.911855 0.173 Uiso 0.5 1 calc R U P C 1
C55 C -0.155(2) 0.4544(10) 0.750(3) 0.144(4) Uiso 0.5 1 d D . P C 1
H55A H -0.210489 0.446176 0.692960 0.173 Uiso 0.5 1 calc R U P C 1
H55B H -0.135480 0.432654 0.791363 0.173 Uiso 0.5 1 calc R U P C 1
C54 C -0.055(2) 0.4700(12) 0.731(2) 0.144(4) Uiso 0.5 1 d D . P C 1
H54A H -0.029212 0.451486 0.695645 0.173 Uiso 0.5 1 calc R U P C 1
H54B H -0.075628 0.493271 0.694832 0.173 Uiso 0.5 1 calc R U P C 1
C56A C -0.163(3) 0.4759(11) 0.846(2) 0.144(4) Uiso 0.5 1 d D . P C 2
H56C H -0.162202 0.498058 0.884088 0.173 Uiso 0.5 1 calc R U P C 2
H56D H -0.232614 0.462558 0.836843 0.173 Uiso 0.5 1 calc R U P C 2
C55A C -0.162(2) 0.4899(12) 0.755(2) 0.144(4) Uiso 0.5 1 d D . P C 2
H55C H -0.217803 0.509914 0.733790 0.173 Uiso 0.5 1 calc R U P C 2
H55D H -0.181310 0.469051 0.710887 0.173 Uiso 0.5 1 calc R U P C 2
C54A C -0.052(2) 0.5053(10) 0.761(3) 0.144(4) Uiso 0.5 1 d D . P C 2
H54C H -0.037141 0.528502 0.797803 0.173 Uiso 0.5 1 calc R U P C 2
H54D H -0.049776 0.511560 0.699859 0.173 Uiso 0.5 1 calc R U P C 2
C53A C 0.0338(19) 0.4760(10) 0.804(2) 0.144(4) Uiso 0.5 1 d D . P C 2
H53A H 0.018609 0.452850 0.765336 0.173 Uiso 0.5 1 calc R U P C 2
C58A C 0.037(2) 0.4659(12) 0.898(2) 0.144(4) Uiso 0.5 1 d D . P C 2
H58C H 0.054393 0.488493 0.936727 0.173 Uiso 0.5 1 calc R U P C 2
H58D H 0.094113 0.446840 0.923089 0.173 Uiso 0.5 1 calc R U P C 2
C57A C -0.073(2) 0.4504(10) 0.896(3) 0.144(4) Uiso 0.5 1 d D . P C 2
H57C H -0.083680 0.425215 0.867689 0.173 Uiso 0.5 1 calc R U P C 2
H57D H -0.073958 0.447491 0.959023 0.173 Uiso 0.5 1 calc R U P C 2
C41 C 0.3743(17) 0.3638(7) 1.2386(14) 0.174(8) Uiso 0.5 1 d D . P A 1
H41 H 0.406904 0.338060 1.245051 0.209 Uiso 0.5 1 calc R U P A 1
C36 C 0.554(3) 0.2330(9) 0.428(2) 0.167(7) Uiso 0.5 1 d D . P D 1
H36A H 0.504855 0.221243 0.457229 0.200 Uiso 0.5 1 calc R U P D 1
H36B H 0.608410 0.214069 0.423934 0.200 Uiso 0.5 1 calc R U P D 1
C35 C 0.4882(17) 0.2468(9) 0.333(2) 0.167(7) Uiso 0.5 1 d D . P D 1
H35 H 0.466655 0.225284 0.289541 0.200 Uiso 0.5 1 calc R U P D 1
C40 C 0.557(2) 0.2758(13) 0.301(2) 0.167(7) Uiso 0.5 1 d D . P D 1
H40A H 0.530404 0.301348 0.307951 0.200 Uiso 0.5 1 calc R U P D 1
H40B H 0.544658 0.271804 0.235566 0.200 Uiso 0.5 1 calc R U P D 1
C19 C 0.404(2) 0.4872(8) 0.5669(13) 0.193(5) Uani 1 1 d . . . . .
H19A H 0.475279 0.492569 0.557992 0.232 Uiso 1 1 calc R U . . .
H19B H 0.388373 0.459954 0.559094 0.232 Uiso 1 1 calc R U . . .
C44 C 0.217(2) 0.4028(10) 1.312(3) 0.174(8) Uiso 0.5 1 d D . P A 1
H44A H 0.190338 0.405874 1.363869 0.209 Uiso 0.5 1 calc R U P A 1
H44B H 0.173188 0.419211 1.262205 0.209 Uiso 0.5 1 calc R U P A 1
C46 C 0.405(2) 0.3788(11) 1.3350(13) 0.174(8) Uiso 0.5 1 d D . P A 1
H46A H 0.483595 0.384878 1.357146 0.209 Uiso 0.5 1 calc R U P A 1
H46B H 0.390662 0.359191 1.374847 0.209 Uiso 0.5 1 calc R U P A 1
C43 C 0.205(2) 0.3615(10) 1.280(2) 0.174(8) Uiso 0.5 1 d D . P A 1
H43A H 0.127611 0.354073 1.260603 0.209 Uiso 0.5 1 calc R U P A 1
H43B H 0.245474 0.344916 1.331090 0.209 Uiso 0.5 1 calc R U P A 1
C45 C 0.338(3) 0.4141(9) 1.338(3) 0.174(8) Uiso 0.5 1 d D . P A 1
H45A H 0.349047 0.433332 1.296217 0.209 Uiso 0.5 1 calc R U P A 1
H45B H 0.362636 0.424835 1.400112 0.209 Uiso 0.5 1 calc R U P A 1
C39 C 0.682(2) 0.2741(13) 0.351(2) 0.167(7) Uiso 0.5 1 d D . P D 1
H39A H 0.710210 0.248196 0.365627 0.200 Uiso 0.5 1 calc R U P D 1
H39B H 0.725977 0.288613 0.321836 0.200 Uiso 0.5 1 calc R U P D 1
C42 C 0.2521(19) 0.3572(11) 1.2016(19) 0.174(8) Uiso 0.5 1 d D . P A 1
H42A H 0.237021 0.331612 1.175415 0.209 Uiso 0.5 1 calc R U P A 1
H42B H 0.217929 0.375718 1.153630 0.209 Uiso 0.5 1 calc R U P A 1
C38 C 0.662(4) 0.2946(9) 0.432(3) 0.167(7) Uiso 0.5 1 d D . P D 1
H38A H 0.612692 0.316199 0.409836 0.200 Uiso 0.5 1 calc R U P D 1
H38B H 0.732397 0.304327 0.472747 0.200 Uiso 0.5 1 calc R U P D 1
C37 C 0.612(3) 0.2669(12) 0.4831(19) 0.167(7) Uiso 0.5 1 d D . P D 1
H37A H 0.670295 0.257555 0.536718 0.200 Uiso 0.5 1 calc R U P D 1
H37B H 0.558824 0.280740 0.505002 0.200 Uiso 0.5 1 calc R U P D 1
C35A C 0.499(2) 0.2652(10) 0.413(2) 0.191(9) Uiso 0.5 1 d D . P D 2
H35A H 0.490659 0.261733 0.473749 0.230 Uiso 0.5 1 calc R U P D 2
C40A C 0.555(3) 0.2309(10) 0.387(3) 0.191(9) Uiso 0.5 1 d D . P D 2
H40C H 0.552628 0.210030 0.428511 0.230 Uiso 0.5 1 calc R U P D 2
H40D H 0.510512 0.222946 0.325499 0.230 Uiso 0.5 1 calc R U P D 2
C39A C 0.673(3) 0.2358(12) 0.388(3) 0.191(9) Uiso 0.5 1 d D . P D 2
H39C H 0.708055 0.212247 0.378750 0.230 Uiso 0.5 1 calc R U P D 2
H39D H 0.719211 0.249856 0.441353 0.230 Uiso 0.5 1 calc R U P D 2
C38A C 0.625(5) 0.2601(12) 0.302(3) 0.191(9) Uiso 0.5 1 d D . P D 2
H38C H 0.555807 0.249173 0.263787 0.230 Uiso 0.5 1 calc R U P D 2
H38D H 0.677150 0.260656 0.267546 0.230 Uiso 0.5 1 calc R U P D 2
C37A C 0.606(4) 0.3005(10) 0.332(3) 0.191(9) Uiso 0.5 1 d D . P D 2
H37C H 0.677207 0.313828 0.351876 0.230 Uiso 0.5 1 calc R U P D 2
H37D H 0.558687 0.314089 0.278472 0.230 Uiso 0.5 1 calc R U P D 2
C36A C 0.555(4) 0.3030(10) 0.408(3) 0.191(9) Uiso 0.5 1 d D . P D 2
H36C H 0.500449 0.323547 0.394724 0.230 Uiso 0.5 1 calc R U P D 2
H36D H 0.611689 0.308379 0.465721 0.230 Uiso 0.5 1 calc R U P D 2
C41A C 0.2365(15) 0.3944(9) 1.139(2) 0.235(12) Uiso 0.5 1 d D . P A 2
H41A H 0.208744 0.390522 1.071936 0.282 Uiso 0.5 1 calc R U P A 2
C45A C 0.141(3) 0.3891(12) 1.248(3) 0.235(12) Uiso 0.5 1 d D . P A 2
H45C H 0.107989 0.372649 1.283238 0.282 Uiso 0.5 1 calc R U P A 2
H45D H 0.086843 0.408085 1.216139 0.282 Uiso 0.5 1 calc R U P A 2
C46A C 0.177(3) 0.3655(9) 1.180(3) 0.235(12) Uiso 0.5 1 d D . P A 2
H46C H 0.113289 0.354684 1.133225 0.282 Uiso 0.5 1 calc R U P A 2
H46D H 0.226609 0.344929 1.210450 0.282 Uiso 0.5 1 calc R U P A 2
C44A C 0.243(5) 0.4088(14) 1.312(2) 0.235(12) Uiso 0.5 1 d D . P A 2
H44C H 0.301166 0.390178 1.340026 0.282 Uiso 0.5 1 calc R U P A 2
H44D H 0.224835 0.422214 1.360973 0.282 Uiso 0.5 1 calc R U P A 2
C43A C 0.283(4) 0.4372(16) 1.253(3) 0.235(12) Uiso 0.5 1 d D . P A 2
H43C H 0.283372 0.463102 1.276920 0.282 Uiso 0.5 1 calc R U P A 2
H43D H 0.357379 0.430780 1.253942 0.282 Uiso 0.5 1 calc R U P A 2
C42A C 0.201(3) 0.4342(9) 1.156(3) 0.235(12) Uiso 0.5 1 d D . P A 2
H42C H 0.124282 0.435311 1.154846 0.282 Uiso 0.5 1 calc R U P A 2
H42D H 0.214876 0.453215 1.114938 0.282 Uiso 0.5 1 calc R U P A 2

loop_
_atom_site_aniso_label
_atom_site_aniso_U_11
_atom_site_aniso_U_22
_atom_site_aniso_U_33
_atom_site_aniso_U_23
_atom_site_aniso_U_13
_atom_site_aniso_U_12
Pb1 0.0911(3) 0.0358(2) 0.0482(2) -0.01213(15) 0.0341(2) -0.00538(19)
P4 0.093(2) 0.0433(14) 0.0380(12) -0.0028(10) 0.0339(13) -0.0060(13)
P3 0.099(2) 0.0447(14) 0.0437(13) -0.0062(11) 0.0324(14) -0.0015(14)
P1 0.125(3) 0.0431(16) 0.081(2) -0.0211(15) 0.038(2) 0.0075(17)
P2A 0.110(8) 0.085(6) 0.077(6) -0.041(4) 0.050(5) -0.031(6)
O3 0.104(6) 0.056(4) 0.044(4) -0.015(3) 0.030(4) 0.004(4)
O4 0.094(5) 0.047(4) 0.049(4) -0.002(3) 0.032(4) 0.004(3)
O16 0.099(6) 0.050(4) 0.061(4) -0.007(3) 0.029(4) -0.017(4)
N2 0.135(4) 0.044(2) 0.049(2) -0.0032(17) 0.050(3) -0.006(2)
O15 0.107(7) 0.064(5) 0.063(5) 0.001(4) 0.031(5) 0.007(4)
N1 0.145(5) 0.055(2) 0.069(3) -0.029(2) 0.055(3) -0.025(3)
O17 0.112(6) 0.044(4) 0.044(4) 0.000(3) 0.023(4) 0.008(4)
O18 0.129(7) 0.073(5) 0.064(5) -0.002(4) 0.062(5) -0.025(5)
O1 0.155(9) 0.056(4) 0.060(5) -0.019(4) 0.039(5) -0.030(5)
O9 0.126(8) 0.057(5) 0.108(7) -0.030(5) 0.058(6) -0.017(5)
O2 0.123(7) 0.048(4) 0.071(5) -0.020(4) 0.026(5) 0.010(4)
O8 0.127(8) 0.074(7) 0.097(7) 0.003(5) 0.051(6) -0.007(5)
O14 0.145(8) 0.052(5) 0.066(5) -0.009(4) 0.037(5) 0.006(5)
C10 0.135(4) 0.044(2) 0.049(2) -0.0032(17) 0.050(3) -0.006(2)
C4 0.145(5) 0.055(2) 0.069(3) -0.029(2) 0.055(3) -0.025(3)
O5 0.099(7) 0.090(5) 0.168(12) -0.008(6) 0.067(6) 0.002(5)
N4 0.122(11) 0.067(8) 0.084(8) -0.021(6) 0.055(8) -0.014(7)
N3 0.099(7) 0.090(5) 0.168(12) -0.008(6) 0.067(6) 0.002(5)
O11 0.110(8) 0.085(6) 0.077(6) -0.041(4) 0.050(5) -0.031(6)
C6 0.135(4) 0.044(2) 0.049(2) -0.0032(17) 0.050(3) -0.006(2)
C9 0.135(4) 0.044(2) 0.049(2) -0.0032(17) 0.050(3) -0.006(2)
C1 0.145(5) 0.055(2) 0.069(3) -0.029(2) 0.055(3) -0.025(3)
O13 0.135(9) 0.065(6) 0.131(9) -0.032(6) 0.047(7) 0.008(6)
C5 0.145(5) 0.055(2) 0.069(3) -0.029(2) 0.055(3) -0.025(3)
O10 0.114(9) 0.116(9) 0.199(14) -0.021(9) 0.068(9) -0.034(8)
O6 0.099(7) 0.090(5) 0.168(12) -0.008(6) 0.067(6) 0.002(5)
C2 0.145(5) 0.055(2) 0.069(3) -0.029(2) 0.055(3) -0.025(3)
C7 0.135(4) 0.044(2) 0.049(2) -0.0032(17) 0.050(3) -0.006(2)
C29 0.133(9) 0.173(9) 0.194(12) 0.009(9) -0.032(7) 0.012(7)
C3 0.145(5) 0.055(2) 0.069(3) -0.029(2) 0.055(3) -0.025(3)
C11 0.118(6) 0.114(6) 0.191(9) 0.004(6) 0.050(6) -0.017(5)
C12 0.118(6) 0.114(6) 0.191(9) 0.004(6) 0.050(6) -0.017(5)
C8 0.135(4) 0.044(2) 0.049(2) -0.0032(17) 0.050(3) -0.006(2)
C47 0.115(14) 0.072(9) 0.145(15) -0.009(9) 0.018(11) 0.040(9)
C17 0.268(14) 0.223(12) 0.086(5) 0.019(7) 0.052(7) -0.037(10)
C30 0.133(9) 0.173(9) 0.194(12) 0.009(9) -0.032(7) 0.012(7)
C32 0.133(9) 0.173(9) 0.194(12) 0.009(9) -0.032(7) 0.012(7)
C13 0.118(6) 0.114(6) 0.191(9) 0.004(6) 0.050(6) -0.017(5)
O7 0.099(7) 0.090(5) 0.168(12) -0.008(6) 0.067(6) 0.002(5)
C25 0.119(7) 0.161(9) 0.251(13) -0.031(9) 0.051(8) -0.014(7)
C31 0.133(9) 0.173(9) 0.194(12) 0.009(9) -0.032(7) 0.012(7)
C49 0.115(14) 0.072(9) 0.145(15) -0.009(9) 0.018(11) 0.040(9)
C48 0.115(14) 0.072(9) 0.145(15) -0.009(9) 0.018(11) 0.040(9)
C51 0.115(14) 0.072(9) 0.145(15) -0.009(9) 0.018(11) 0.040(9)
C16 0.118(6) 0.114(6) 0.191(9) 0.004(6) 0.050(6) -0.017(5)
C14 0.118(6) 0.114(6) 0.191(9) 0.004(6) 0.050(6) -0.017(5)
C52 0.115(14) 0.072(9) 0.145(15) -0.009(9) 0.018(11) 0.040(9)
C23 0.119(7) 0.161(9) 0.251(13) -0.031(9) 0.051(8) -0.014(7)
C18 0.268(14) 0.223(12) 0.086(5) 0.019(7) 0.052(7) -0.037(10)
C24 0.119(7) 0.161(9) 0.251(13) -0.031(9) 0.051(8) -0.014(7)
C34 0.133(9) 0.173(9) 0.194(12) 0.009(9) -0.032(7) 0.012(7)
C26 0.119(7) 0.161(9) 0.251(13) -0.031(9) 0.051(8) -0.014(7)
C22 0.268(14) 0.223(12) 0.086(5) 0.019(7) 0.052(7) -0.037(10)
C50 0.115(14) 0.072(9) 0.145(15) -0.009(9) 0.018(11) 0.040(9)
C33 0.133(9) 0.173(9) 0.194(12) 0.009(9) -0.032(7) 0.012(7)
C28 0.119(7) 0.161(9) 0.251(13) -0.031(9) 0.051(8) -0.014(7)
C15 0.118(6) 0.114(6) 0.191(9) 0.004(6) 0.050(6) -0.017(5)
C20 0.268(14) 0.223(12) 0.086(5) 0.019(7) 0.052(7) -0.037(10)
C27 0.119(7) 0.161(9) 0.251(13) -0.031(9) 0.051(8) -0.014(7)
C21 0.268(14) 0.223(12) 0.086(5) 0.019(7) 0.052(7) -0.037(10)
C47A 0.118(13) 0.071(8) 0.145(14) -0.009(9) 0.059(11) -0.017(8)
C52A 0.118(13) 0.071(8) 0.145(14) -0.009(9) 0.059(11) -0.017(8)
C49A 0.118(13) 0.071(8) 0.145(14) -0.009(9) 0.059(11) -0.017(8)
C48A 0.118(13) 0.071(8) 0.145(14) -0.009(9) 0.059(11) -0.017(8)
C50A 0.118(13) 0.071(8) 0.145(14) -0.009(9) 0.059(11) -0.017(8)
C51A 0.118(13) 0.071(8) 0.145(14) -0.009(9) 0.059(11) -0.017(8)
O11A 0.139(11) 0.058(5) 0.040(3) -0.008(3) 0.043(5) -0.027(6)
P2 0.139(11) 0.058(5) 0.040(3) -0.008(3) 0.043(5) -0.027(6)
O5A 0.099(7) 0.090(5) 0.168(12) -0.008(6) 0.067(6) 0.002(5)
N3A 0.099(7) 0.090(5) 0.168(12) -0.008(6) 0.067(6) 0.002(5)
O7A 0.099(7) 0.090(5) 0.168(12) -0.008(6) 0.067(6) 0.002(5)
O6A 0.099(7) 0.090(5) 0.168(12) -0.008(6) 0.067(6) 0.002(5)
C19 0.268(14) 0.223(12) 0.086(5) 0.019(7) 0.052(7) -0.037(10)

loop_
_atom_type_symbol
_atom_type_description
_atom_type_scat_dispersion_real
_atom_type_scat_dispersion_imag
_atom_type_scat_source
C C 0.0033 0.0016 'International Tables Vol C Tables 4.2.6.8 and 6.1.1.4'
H H 0.0000 0.0000 'International Tables Vol C Tables 4.2.6.8 and 6.1.1.4'
N N 0.0061 0.0033 'International Tables Vol C Tables 4.2.6.8 and 6.1.1.4'
O O 0.0106 0.0060 'International Tables Vol C Tables 4.2.6.8 and 6.1.1.4'
P P 0.1023 0.0942 'International Tables Vol C Tables 4.2.6.8 and 6.1.1.4'
Pb Pb -3.3944 10.1111 'International Tables Vol C Tables 4.2.6.8 and 6.1.1.4'

loop_
_geom_angle_atom_site_label_1
_geom_angle_atom_site_label_2
_geom_angle_atom_site_label_3
_geom_angle
_geom_angle_site_symmetry_1
_geom_angle_site_symmetry_3
_geom_angle_publ_flag
O3 Pb1 O4 83.2(2) . 4_566 ?
O3 Pb1 N1 133.5(3) . . ?
O3 Pb1 O1 149.7(3) . . ?
O3 Pb1 O9 76.2(3) . . ?
O3 Pb1 O8 80.1(3) . . ?
O3 Pb1 O5 83.8(7) . . ?
O3 Pb1 O5A 74.4(7) . . ?
O3 Pb1 O6A 124.2(8) . . ?
O4 Pb1 N1 142.3(2) 4_566 . ?
O4 Pb1 O1 78.8(2) 4_566 . ?
O4 Pb1 O9 131.9(3) 4_566 . ?
O4 Pb1 O8 88.8(3) 4_566 . ?
O4 Pb1 O5 75.5(8) 4_566 . ?
O1 Pb1 N1 64.5(3) . . ?
O1 Pb1 O9 98.3(3) . . ?
O1 Pb1 O8 75.4(3) . . ?
O1 Pb1 O5 114.4(8) . . ?
O9 Pb1 N1 65.1(3) . . ?
O9 Pb1 O8 45.5(3) . . ?
O2 Pb1 O3 79.6(2) . . ?
O2 Pb1 O4 144.6(2) . 4_566 ?
O2 Pb1 N1 65.5(3) . . ?
O2 Pb1 O1 127.8(2) . . ?
O2 Pb1 O9 72.9(3) . . ?
O2 Pb1 O8 118.1(3) . . ?
O2 Pb1 O5 72.0(8) . . ?
O2 Pb1 O5A 71.1(9) . . ?
O2 Pb1 O6A 72.8(6) . . ?
O8 Pb1 N1 89.8(3) . . ?
O5 Pb1 N1 111.5(7) . . ?
O5 Pb1 O9 142.1(9) . . ?
O5 Pb1 O8 158.7(7) . . ?
O6 Pb1 O3 134.2(7) . . ?
O6 Pb1 O4 83.1(6) . 4_566 ?
O6 Pb1 N1 75.6(7) . . ?
O6 Pb1 O1 67.4(7) . . ?
O6 Pb1 O9 140.4(7) . . ?
O6 Pb1 O2 87.0(6) . . ?
O6 Pb1 O8 142.8(7) . . ?
O6 Pb1 O5 50.5(10) . . ?
O5A Pb1 O4 74.5(8) . 4_566 ?
O5A Pb1 N1 118.1(7) . . ?
O5A Pb1 O1 122.7(8) . . ?
O5A Pb1 O9 136.7(9) . . ?
O5A Pb1 O8 150.8(6) . . ?
O6A Pb1 O4 92.3(6) . 4_566 ?
O6A Pb1 N1 74.7(7) . . ?
O6A Pb1 O1 80.8(8) . . ?
O6A Pb1 O9 135.1(6) . . ?
O6A Pb1 O8 155.6(8) . . ?
O6A Pb1 O5A 51.2(10) . . ?
O4 P4 O17 115.9(4) . . ?
O4 P4 O18 115.6(5) . . ?
O4 P4 C10 110.5(4) . . ?
O17 P4 O18 99.6(5) . . ?
O17 P4 C10 107.4(5) . . ?
O18 P4 C10 106.9(5) . . ?
O3 P3 O16 116.0(5) . . ?
O3 P3 O15 116.4(5) . . ?
O3 P3 C6 110.1(4) . . ?
O16 P3 C6 106.5(5) . . ?
O15 P3 O16 98.7(5) . . ?
O15 P3 C6 108.1(5) . . ?
O2 P1 O14 116.2(5) . . ?
O2 P1 O13 114.4(6) . . ?
O2 P1 C5 112.5(5) . . ?
O14 P1 C5 103.4(6) . . ?
O13 P1 O14 102.2(6) . . ?
O13 P1 C5 107.0(6) . . ?
O1 P2A O11 120.8(12) . . ?
O1 P2A C1 106.7(12) . . ?
O1 P2A O12 110.9(12) . . ?
O11 P2A C1 117.4(12) . . ?
O11 P2A O12 96.6(14) . . ?
O12 P2A C1 102.4(11) . . ?
P3 O3 Pb1 175.7(5) . . ?
P4 O4 Pb1 176.6(4) . 4_565 ?
C11 O16 P3 120.3(9) . . ?
C6 N2 C10 117.1(8) . . ?
C23 O15 P3 117.7(13) . . ?
C1 N1 Pb1 121.2(8) . . ?
C5 N1 Pb1 120.0(7) . . ?
C5 N1 C1 118.3(10) . . ?
C29 O17 P4 119.6(10) . . ?
C35 O18 P4 120.9(14) . . ?
C35A O18 P4 116.5(14) . . ?
P2A O1 Pb1 125.0(8) . . ?
P2 O1 Pb1 123.5(7) . . ?
N4 O9 Pb1 98.5(8) . . ?
P1 O2 Pb1 124.8(5) . . ?
N4 O8 Pb1 98.2(9) . . ?
C17 O14 P1 117.7(12) . . ?
N2 C10 P4 116.1(7) . . ?
N2 C10 C9 123.8(9) . . ?
C9 C10 P4 120.1(8) . . ?
C5 C4 H4 119.7 . . ?
C3 C4 H4 119.7 . . ?
C3 C4 C5 120.6(13) . . ?
N3 O5 Pb1 86(2) . . ?
O8 N4 O9 116.9(13) . . ?
O10 N4 O9 119.9(13) . . ?
O10 N4 O8 123.2(15) . . ?
O6 N3 O5 126(3) . . ?
O7 N3 O5 115(3) . . ?
O7 N3 O6 118(3) . . ?
C47 O11 P2A 127(2) . . ?
N2 C6 P3 117.9(7) . . ?
N2 C6 C7 123.2(9) . . ?
C7 C6 P3 118.9(7) . . ?
C10 C9 H9 121.1 . . ?
C8 C9 C10 117.9(10) . . ?
C8 C9 H9 121.1 . . ?
N1 C1 P2A 117.5(9) . . ?
N1 C1 C2 121.4(12) . . ?
N1 C1 P2 115.7(9) . . ?
C2 C1 P2A 120.7(12) . . ?
C2 C1 P2 121.7(11) . . ?
C53 O13 P1 123.6(16) . . ?
C53A O13 P1 120.9(15) . . ?
N1 C5 P1 114.6(8) . . ?
N1 C5 C4 120.5(12) . . ?
C4 C5 P1 124.9(11) . . ?
N3 O6 Pb1 96(2) . . ?
C1 C2 H2 120.3 . . ?
C3 C2 C1 119.4(13) . . ?
C3 C2 H2 120.3 . . ?
C6 C7 H7 121.2 . . ?
C8 C7 C6 117.6(9) . . ?
C8 C7 H7 121.2 . . ?
O17 C29 H29 110.3 . . ?
O17 C29 C30 106.2(18) . . ?
O17 C29 C34 110.7(19) . . ?
C30 C29 H29 110.3 . . ?
C34 C29 H29 110.3 . . ?
C34 C29 C30 109(2) . . ?
C4 C3 H3 120.1 . . ?
C2 C3 C4 119.8(11) . . ?
C2 C3 H3 120.1 . . ?
O16 C11 H11 111.0 . . ?
O16 C11 C12 110.9(14) . . ?
O16 C11 C16 107.3(15) . . ?
C12 C11 H11 111.0 . . ?
C12 C11 C16 105.5(16) . . ?
C16 C11 H11 111.0 . . ?
C11 C12 H12A 109.4 . . ?
C11 C12 H12B 109.4 . . ?
C11 C12 C13 111.0(16) . . ?
H12A C12 H12B 108.0 . . ?
C13 C12 H12A 109.4 . . ?
C13 C12 H12B 109.4 . . ?
C9 C8 C7 120.4(10) . . ?
C9 C8 H8 119.8 . . ?
C7 C8 H8 119.8 . . ?
O11 C47 H47 108.4 . . ?
O11 C47 C48 106(2) . . ?
O11 C47 C52 111(3) . . ?
C48 C47 H47 108.4 . . ?
C48 C47 C52 114(3) . . ?
C52 C47 H47 108.4 . . ?
O14 C17 H17 110.6 . . ?
O14 C17 C18 103.9(17) . . ?
C18 C17 H17 110.6 . . ?
C22 C17 O14 111.2(19) . . ?
C22 C17 H17 110.6 . . ?
C22 C17 C18 110(2) . . ?
C29 C30 H30A 110.4 . . ?
C29 C30 H30B 110.4 . . ?
C29 C30 C31 106.6(19) . . ?
H30A C30 H30B 108.6 . . ?
C31 C30 H30A 110.4 . . ?
C31 C30 H30B 110.4 . . ?
H32A C32 H32B 109.4 . . ?
C31 C32 H32A 111.6 . . ?
C31 C32 H32B 111.6 . . ?
C33 C32 H32A 111.6 . . ?
C33 C32 H32B 111.6 . . ?
C33 C32 C31 101(2) . . ?
C12 C13 H13A 109.8 . . ?
C12 C13 H13B 109.8 . . ?
C12 C13 C14 109.3(16) . . ?
H13A C13 H13B 108.3 . . ?
C14 C13 H13A 109.8 . . ?
C14 C13 H13B 109.8 . . ?
H25A C25 H25B 108.3 . . ?
C24 C25 H25A 110.0 . . ?
C24 C25 H25B 110.0 . . ?
C24 C25 C26 108.6(19) . . ?
C26 C25 H25A 110.0 . . ?
C26 C25 H25B 110.0 . . ?
C30 C31 H31A 107.9 . . ?
C30 C31 H31B 107.9 . . ?
C32 C31 C30 117(2) . . ?
C32 C31 H31A 107.9 . . ?
C32 C31 H31B 107.9 . . ?
H31A C31 H31B 107.2 . . ?
H49A C49 H49B 106.3 . . ?
C48 C49 H49A 106.0 . . ?
C48 C49 H49B 106.0 . . ?
C50 C49 H49A 106.0 . . ?
C50 C49 H49B 106.0 . . ?
C50 C49 C48 125(3) . . ?
C47 C48 C49 104(2) . . ?
C47 C48 H48A 110.9 . . ?
C47 C48 H48B 110.9 . . ?
C49 C48 H48A 110.9 . . ?
C49 C48 H48B 110.9 . . ?
H48A C48 H48B 108.9 . . ?
H51A C51 H51B 107.4 . . ?
C52 C51 H51A 108.2 . . ?
C52 C51 H51B 108.2 . . ?
C52 C51 C50 116(3) . . ?
C50 C51 H51A 108.2 . . ?
C50 C51 H51B 108.2 . . ?
C11 C16 H16A 109.5 . . ?
C11 C16 H16B 109.5 . . ?
H16A C16 H16B 108.1 . . ?
C15 C16 C11 110.8(16) . . ?
C15 C16 H16A 109.5 . . ?
C15 C16 H16B 109.5 . . ?
C13 C14 H14A 110.6 . . ?
C13 C14 H14B 110.6 . . ?
H14A C14 H14B 108.7 . . ?
C15 C14 C13 105.9(16) . . ?
C15 C14 H14A 110.6 . . ?
C15 C14 H14B 110.6 . . ?
C47 C52 H52A 110.4 . . ?
C47 C52 H52B 110.4 . . ?
C51 C52 C47 107(3) . . ?
C51 C52 H52A 110.4 . . ?
C51 C52 H52B 110.4 . . ?
H52A C52 H52B 108.6 . . ?
O15 C23 H23 111.3 . . ?
O15 C23 C24 105.8(18) . . ?
O15 C23 C28 108.4(17) . . ?
C24 C23 H23 111.3 . . ?
C28 C23 H23 111.3 . . ?
C28 C23 C24 108(2) . . ?
C17 C18 H18A 111.1 . . ?
C17 C18 H18B 111.1 . . ?
C17 C18 C19 103(2) . . ?
H18A C18 H18B 109.1 . . ?
C19 C18 H18A 111.1 . . ?
C19 C18 H18B 111.1 . . ?
C25 C24 C23 108(2) . . ?
C25 C24 H24A 110.0 . . ?
C25 C24 H24B 110.0 . . ?
C23 C24 H24A 110.0 . . ?
C23 C24 H24B 110.0 . . ?
H24A C24 H24B 108.4 . . ?
C29 C34 H34A 110.4 . . ?
C29 C34 H34B 110.4 . . ?
C29 C34 C33 107(2) . . ?
H34A C34 H34B 108.6 . . ?
C33 C34 H34A 110.4 . . ?
C33 C34 H34B 110.4 . . ?
C25 C26 H26A 110.4 . . ?
C25 C26 H26B 110.4 . . ?
H26A C26 H26B 108.6 . . ?
C27 C26 C25 107(2) . . ?
C27 C26 H26A 110.4 . . ?
C27 C26 H26B 110.4 . . ?
C17 C22 H22A 109.8 . . ?
C17 C22 H22B 109.8 . . ?
C17 C22 C21 110(2) . . ?
H22A C22 H22B 108.2 . . ?
C21 C22 H22A 109.8 . . ?
C21 C22 H22B 109.8 . . ?
C49 C50 H50A 111.1 . . ?
C49 C50 H50B 111.1 . . ?
C51 C50 C49 103(2) . . ?
C51 C50 H50A 111.1 . . ?
C51 C50 H50B 111.1 . . ?
H50A C50 H50B 109.0 . . ?
C32 C33 C34 109.2(19) . . ?
C32 C33 H33A 109.8 . . ?
C32 C33 H33B 109.8 . . ?
C34 C33 H33A 109.8 . . ?
C34 C33 H33B 109.8 . . ?
H33A C33 H33B 108.3 . . ?
C23 C28 H28A 110.8 . . ?
C23 C28 H28B 110.8 . . ?
C23 C28 C27 104.8(19) . . ?
H28A C28 H28B 108.9 . . ?
C27 C28 H28A 110.8 . . ?
C27 C28 H28B 110.8 . . ?
C16 C15 H15A 110.0 . . ?
C16 C15 H15B 110.0 . . ?
C14 C15 C16 108.6(16) . . ?
C14 C15 H15A 110.0 . . ?
C14 C15 H15B 110.0 . . ?
H15A C15 H15B 108.4 . . ?
H20A C20 H20B 108.8 . . ?
C21 C20 H20A 110.7 . . ?
C21 C20 H20B 110.7 . . ?
C19 C20 H20A 110.7 . . ?
C19 C20 H20B 110.7 . . ?
C19 C20 C21 105(2) . . ?
C26 C27 C28 105(2) . . ?
C26 C27 H27A 110.7 . . ?
C26 C27 H27B 110.7 . . ?
C28 C27 H27A 110.7 . . ?
C28 C27 H27B 110.7 . . ?
H27A C27 H27B 108.8 . . ?
C22 C21 C20 110(2) . . ?
C22 C21 H21A 109.6 . . ?
C22 C21 H21B 109.6 . . ?
C20 C21 H21A 109.6 . . ?
C20 C21 H21B 109.6 . . ?
H21A C21 H21B 108.1 . . ?
C52A C47A H47A 114.8 . . ?
C48A C47A H47A 114.8 . . ?
C48A C47A C52A 106(3) . . ?
O11A C47A H47A 114.8 . . ?
O11A C47A C52A 103(2) . . ?
O11A C47A C48A 103(2) . . ?
C47A C52A H52C 108.8 . . ?
C47A C52A H52D 108.8 . . ?
H52C C52A H52D 107.7 . . ?
C51A C52A C47A 114(3) . . ?
C51A C52A H52C 108.8 . . ?
C51A C52A H52D 108.8 . . ?
H49C C49A H49D 107.9 . . ?
C48A C49A H49C 109.2 . . ?
C48A C49A H49D 109.2 . . ?
C48A C49A C50A 112(3) . . ?
C50A C49A H49C 109.2 . . ?
C50A C49A H49D 109.2 . . ?
C47A C48A H48C 109.7 . . ?
C47A C48A H48D 109.7 . . ?
C49A C48A C47A 110(2) . . ?
C49A C48A H48C 109.7 . . ?
C49A C48A H48D 109.7 . . ?
H48C C48A H48D 108.2 . . ?
C49A C50A H50C 110.0 . . ?
C49A C50A H50D 110.0 . . ?
H50C C50A H50D 108.3 . . ?
C51A C50A C49A 109(3) . . ?
C51A C50A H50C 110.0 . . ?
C51A C50A H50D 110.0 . . ?
C52A C51A C50A 115(2) . . ?
C52A C51A H51C 108.6 . . ?
C52A C51A H51D 108.6 . . ?
C50A C51A H51C 108.6 . . ?
C50A C51A H51D 108.6 . . ?
H51C C51A H51D 107.5 . . ?
C47A O11A P2 114.5(18) . . ?
O1 P2 C1 110.7(8) . . ?
O1 P2 O11A 110.3(10) . . ?
O1 P2 O12A 122.9(11) . . ?
O11A P2 C1 102.1(10) . . ?
O12A P2 C1 105.0(10) . . ?
O12A P2 O11A 103.8(10) . . ?
N3A O5A Pb1 96(3) . . ?
O7A N3A O5A 110(3) . . ?
O7A N3A O6A 129(4) . . ?
O6A N3A O5A 115(3) . . ?
N3A O6A Pb1 98(2) . . ?
C41A O12A P2 124.4(17) . . ?
C41 O12 P2A 151.3(17) . . ?
O13 C53 H53 108.7 . . ?
O13 C53 C58 112(2) . . ?
O13 C53 C54 113(2) . . ?
C58 C53 H53 108.7 . . ?
C54 C53 H53 108.7 . . ?
C54 C53 C58 106(3) . . ?
C53 C58 H58A 108.6 . . ?
C53 C58 H58B 108.6 . . ?
H58A C58 H58B 107.6 . . ?
C57 C58 C53 114(3) . . ?
C57 C58 H58A 108.6 . . ?
C57 C58 H58B 108.6 . . ?
H56A C56 H56B 108.5 . . ?
C57 C56 H56A 110.2 . . ?
C57 C56 H56B 110.2 . . ?
C57 C56 C55 108(3) . . ?
C55 C56 H56A 110.2 . . ?
C55 C56 H56B 110.2 . . ?
C58 C57 H57A 109.8 . . ?
C58 C57 H57B 109.8 . . ?
C56 C57 C58 109(3) . . ?
C56 C57 H57A 109.8 . . ?
C56 C57 H57B 109.8 . . ?
H57A C57 H57B 108.2 . . ?
C56 C55 H55A 110.5 . . ?
C56 C55 H55B 110.5 . . ?
C56 C55 C54 106(3) . . ?
H55A C55 H55B 108.7 . . ?
C54 C55 H55A 110.5 . . ?
C54 C55 H55B 110.5 . . ?
C53 C54 C55 112(2) . . ?
C53 C54 H54A 109.2 . . ?
C53 C54 H54B 109.2 . . ?
C55 C54 H54A 109.2 . . ?
C55 C54 H54B 109.2 . . ?
H54A C54 H54B 107.9 . . ?
H56C C56A H56D 107.2 . . ?
C55A C56A H56C 107.9 . . ?
C55A C56A H56D 107.9 . . ?
C57A C56A H56C 107.9 . . ?
C57A C56A H56D 107.9 . . ?
C57A C56A C55A 118(3) . . ?
C56A C55A H55C 109.5 . . ?
C56A C55A H55D 109.5 . . ?
C56A C55A C54A 111(3) . . ?
H55C C55A H55D 108.1 . . ?
C54A C55A H55C 109.5 . . ?
C54A C55A H55D 109.5 . . ?
C55A C54A H54C 109.9 . . ?
C55A C54A H54D 109.9 . . ?
C55A C54A C53A 109(2) . . ?
H54C C54A H54D 108.3 . . ?
C53A C54A H54C 109.9 . . ?
C53A C54A H54D 109.9 . . ?
O13 C53A C54A 104(2) . . ?
O13 C53A H53A 109.1 . . ?
O13 C53A C58A 113(2) . . ?
C54A C53A H53A 109.1 . . ?
C58A C53A C54A 112(3) . . ?
C58A C53A H53A 109.1 . . ?
C53A C58A H58C 109.7 . . ?
C53A C58A H58D 109.7 . . ?
C53A C58A C57A 110(2) . . ?
H58C C58A H58D 108.2 . . ?
C57A C58A H58C 109.7 . . ?
C57A C58A H58D 109.7 . . ?
C56A C57A C58A 111(3) . . ?
C56A C57A H57C 109.5 . . ?
C56A C57A H57D 109.5 . . ?
C58A C57A H57C 109.5 . . ?
C58A C57A H57D 109.5 . . ?
H57C C57A H57D 108.1 . . ?
O12 C41 H41 104.5 . . ?
O12 C41 C46 114.5(13) . . ?
O12 C41 C42 117.4(9) . . ?
C46 C41 H41 104.5 . . ?
C42 C41 H41 104.5 . . ?
C42 C41 C46 109.9(11) . . ?
H36A C36 H36B 108.4 . . ?
C35 C36 H36A 110.0 . . ?
C35 C36 H36B 110.0 . . ?
C37 C36 H36A 110.0 . . ?
C37 C36 H36B 110.0 . . ?
C37 C36 C35 108.4(13) . . ?
O18 C35 C36 106(2) . . ?
O18 C35 H35 110.9 . . ?
O18 C35 C40 108(2) . . ?
C36 C35 H35 110.9 . . ?
C36 C35 C40 109.0(13) . . ?
C40 C35 H35 110.9 . . ?
C35 C40 H40A 108.6 . . ?
C35 C40 H40B 108.6 . . ?
C35 C40 C39 115(2) . . ?
H40A C40 H40B 107.5 . . ?
C39 C40 H40A 108.6 . . ?
C39 C40 H40B 108.6 . . ?
C18 C19 H19A 112.1 . . ?
C18 C19 H19B 112.1 . . ?
C20 C19 C18 98(2) . . ?
C20 C19 H19A 112.1 . . ?
C20 C19 H19B 112.1 . . ?
H19A C19 H19B 109.7 . . ?
H44A C44 H44B 108.3 . . ?
C43 C44 H44A 109.9 . . ?
C43 C44 H44B 109.9 . . ?
C43 C44 C45 108.9(11) . . ?
C45 C44 H44A 109.9 . . ?
C45 C44 H44B 109.9 . . ?
C41 C46 H46A 109.6 . . ?
C41 C46 H46B 109.6 . . ?
C41 C46 C45 110.4(13) . . ?
H46A C46 H46B 108.1 . . ?
C45 C46 H46A 109.6 . . ?
C45 C46 H46B 109.6 . . ?
C44 C43 H43A 109.9 . . ?
C44 C43 H43B 109.9 . . ?
C44 C43 C42 108.8(14) . . ?
H43A C43 H43B 108.3 . . ?
C42 C43 H43A 109.9 . . ?
C42 C43 H43B 109.9 . . ?
C44 C45 H45A 110.1 . . ?
C44 C45 H45B 110.1 . . ?
C46 C45 C44 108.1(10) . . ?
C46 C45 H45A 110.1 . . ?
C46 C45 H45B 110.1 . . ?
H45A C45 H45B 108.4 . . ?
C40 C39 H39A 113.8 . . ?
C40 C39 H39B 113.8 . . ?
H39A C39 H39B 111.0 . . ?
C38 C39 C40 89(3) . . ?
C38 C39 H39A 113.8 . . ?
C38 C39 H39B 113.8 . . ?
C41 C42 C43 107.8(10) . . ?
C41 C42 H42A 110.1 . . ?
C41 C42 H42B 110.1 . . ?
C43 C42 H42A 110.1 . . ?
C43 C42 H42B 110.1 . . ?
H42A C42 H42B 108.5 . . ?
C39 C38 H38A 109.9 . . ?
C39 C38 H38B 109.9 . . ?
C39 C38 C37 109.1(15) . . ?
H38A C38 H38B 108.3 . . ?
C37 C38 H38A 109.9 . . ?
C37 C38 H38B 109.9 . . ?
C36 C37 C38 115(2) . . ?
C36 C37 H37A 108.6 . . ?
C36 C37 H37B 108.6 . . ?
C38 C37 H37A 108.6 . . ?
C38 C37 H37B 108.6 . . ?
H37A C37 H37B 107.5 . . ?
O18 C35A H35A 110.9 . . ?
O18 C35A C40A 103(2) . . ?
O18 C35A C36A 106(3) . . ?
C40A C35A H35A 110.9 . . ?
C40A C35A C36A 115(2) . . ?
C36A C35A H35A 110.9 . . ?
C35A C40A H40C 108.1 . . ?
C35A C40A H40D 108.1 . . ?
H40C C40A H40D 107.3 . . ?
C39A C40A C35A 117(3) . . ?
C39A C40A H40C 108.1 . . ?
C39A C40A H40D 108.1 . . ?
C40A C39A H39C 114.3 . . ?
C40A C39A H39D 114.3 . . ?
C40A C39A C38A 86(3) . . ?
H39C C39A H39D 111.4 . . ?
C38A C39A H39C 114.3 . . ?
C38A C39A H39D 114.3 . . ?
C39A C38A H38C 110.0 . . ?
C39A C38A H38D 110.0 . . ?
C39A C38A C37A 108(2) . . ?
H38C C38A H38D 108.4 . . ?
C37A C38A H38C 110.0 . . ?
C37A C38A H38D 110.0 . . ?
C38A C37A H37C 108.4 . . ?
C38A C37A H37D 108.4 . . ?
H37C C37A H37D 107.5 . . ?
C36A C37A C38A 115(3) . . ?
C36A C37A H37C 108.4 . . ?
C36A C37A H37D 108.4 . . ?
C35A C36A H36C 110.0 . . ?
C35A C36A H36D 110.0 . . ?
C37A C36A C35A 109(2) . . ?
C37A C36A H36C 110.0 . . ?
C37A C36A H36D 110.0 . . ?
H36C C36A H36D 108.4 . . ?
O12A C41A H41A 106.6 . . ?
O12A C41A C46A 114.9(16) . . ?
O12A C41A C42A 113.0(16) . . ?
C46A C41A H41A 106.6 . . ?
C42A C41A H41A 106.6 . . ?
C42A C41A C46A 108.7(10) . . ?
H45C C45A H45D 108.4 . . ?
C46A C45A H45C 110.0 . . ?
C46A C45A H45D 110.0 . . ?
C46A C45A C44A 108.2(10) . . ?
C44A C45A H45C 110.0 . . ?
C44A C45A H45D 110.0 . . ?
C41A C46A H46C 111.1 . . ?
C41A C46A H46D 111.1 . . ?
C45A C46A C41A 103.2(14) . . ?
C45A C46A H46C 111.1 . . ?
C45A C46A H46D 111.1 . . ?
H46C C46A H46D 109.1 . . ?
C45A C44A H44C 110.4 . . ?
C45A C44A H44D 110.4 . . ?
C45A C44A C43A 106.5(9) . . ?
H44C C44A H44D 108.6 . . ?
C43A C44A H44C 110.4 . . ?
C43A C44A H44D 110.4 . . ?
C44A C43A H43C 110.4 . . ?
C44A C43A H43D 110.4 . . ?
H43C C43A H43D 108.6 . . ?
C42A C43A C44A 106.6(9) . . ?
C42A C43A H43C 110.4 . . ?
C42A C43A H43D 110.4 . . ?
C41A C42A C43A 95(3) . . ?
C41A C42A H42C 112.7 . . ?
C41A C42A H42D 112.7 . . ?
C43A C42A H42C 112.7 . . ?
C43A C42A H42D 112.7 . . ?
H42C C42A H42D 110.2 . . ?

loop_
_geom_bond_atom_site_label_1
_geom_bond_atom_site_label_2
_geom_bond_distance
_geom_bond_site_symmetry_2
_geom_bond_publ_flag
Pb1 O3 2.573(6) . ?
Pb1 O4 2.626(7) 4_566 ?
Pb1 N1 2.826(8) . ?
Pb1 O1 2.690(8) . ?
Pb1 O9 2.763(9) . ?
Pb1 O2 2.549(8) . ?
Pb1 O8 2.783(11) . ?
Pb1 O5 2.73(4) . ?
Pb1 O6 2.54(3) . ?
Pb1 O5A 2.61(4) . ?
Pb1 O6A 2.61(3) . ?
P4 O4 1.458(7) . ?
P4 O17 1.557(8) . ?
P4 O18 1.567(8) . ?
P4 C10 1.785(10) . ?
P3 O3 1.460(7) . ?
P3 O16 1.584(9) . ?
P3 O15 1.545(9) . ?
P3 C6 1.800(11) . ?
P1 O2 1.466(8) . ?
P1 O14 1.545(10) . ?
P1 O13 1.543(11) . ?
P1 C5 1.798(14) . ?
P2A O1 1.492(19) . ?
P2A O11 1.54(3) . ?
P2A C1 1.87(2) . ?
P2A O12 1.549(14) . ?
O16 C11 1.43(2) . ?
N2 C10 1.364(13) . ?
N2 C6 1.329(12) . ?
O15 C23 1.46(2) . ?
N1 C1 1.342(16) . ?
N1 C5 1.326(16) . ?
O17 C29 1.47(2) . ?
O18 C35 1.464(17) . ?
O18 C35A 1.48(2) . ?
O1 P2 1.513(16) . ?
O9 N4 1.271(15) . ?
O8 N4 1.245(13) . ?
O14 C17 1.48(2) . ?
C10 C9 1.375(14) . ?
C4 H4 0.9500 . ?
C4 C5 1.397(15) . ?
C4 C3 1.340(18) . ?
O5 N3 1.27(2) . ?
N4 O10 1.222(15) . ?
N3 O6 1.26(2) . ?
N3 O7 1.25(2) . ?
O11 C47 1.402(19) . ?
C6 C7 1.400(14) . ?
C9 H9 0.9500 . ?
C9 C8 1.371(13) . ?
C1 C2 1.407(15) . ?
C1 P2 1.773(18) . ?
O13 C53 1.478(16) . ?
O13 C53A 1.46(2) . ?
C2 H2 0.9500 . ?
C2 C3 1.315(18) . ?
C7 H7 0.9500 . ?
C7 C8 1.389(14) . ?
C29 H29 1.0000 . ?
C29 C30 1.508(16) . ?
C29 C34 1.502(16) . ?
C3 H3 0.9500 . ?
C11 H11 1.0000 . ?
C11 C12 1.512(12) . ?
C11 C16 1.533(15) . ?
C12 H12A 0.9900 . ?
C12 H12B 0.9900 . ?
C12 C13 1.526(14) . ?
C8 H8 0.9500 . ?
C47 H47 1.0000 . ?
C47 C48 1.50(2) . ?
C47 C52 1.51(2) . ?
C17 H17 1.0000 . ?
C17 C18 1.499(18) . ?
C17 C22 1.471(18) . ?
C30 H30A 0.9900 . ?
C30 H30B 0.9900 . ?
C30 C31 1.515(16) . ?
C32 H32A 0.9900 . ?
C32 H32B 0.9900 . ?
C32 C31 1.506(16) . ?
C32 C33 1.494(16) . ?
C13 H13A 0.9900 . ?
C13 H13B 0.9900 . ?
C13 C14 1.527(15) . ?
C25 H25A 0.9900 . ?
C25 H25B 0.9900 . ?
C25 C24 1.508(16) . ?
C25 C26 1.508(17) . ?
C31 H31A 0.9900 . ?
C31 H31B 0.9900 . ?
C49 H49A 0.9900 . ?
C49 H49B 0.9900 . ?
C49 C48 1.52(2) . ?
C49 C50 1.51(2) . ?
C48 H48A 0.9900 . ?
C48 H48B 0.9900 . ?
C51 H51A 0.9900 . ?
C51 H51B 0.9900 . ?
C51 C52 1.49(2) . ?
C51 C50 1.50(2) . ?
C16 H16A 0.9900 . ?
C16 H16B 0.9900 . ?
C16 C15 1.529(14) . ?
C14 H14A 0.9900 . ?
C14 H14B 0.9900 . ?
C14 C15 1.511(15) . ?
C52 H52A 0.9900 . ?
C52 H52B 0.9900 . ?
C23 H23 1.0000 . ?
C23 C24 1.512(17) . ?
C23 C28 1.496(16) . ?
C18 H18A 0.9900 . ?
C18 H18B 0.9900 . ?
C18 C19 1.63(3) . ?
C24 H24A 0.9900 . ?
C24 H24B 0.9900 . ?
C34 H34A 0.9900 . ?
C34 H34B 0.9900 . ?
C34 C33 1.533(16) . ?
C26 H26A 0.9900 . ?
C26 H26B 0.9900 . ?
C26 C27 1.498(17) . ?
C22 H22A 0.9900 . ?
C22 H22B 0.9900 . ?
C22 C21 1.490(18) . ?
C50 H50A 0.9900 . ?
C50 H50B 0.9900 . ?
C33 H33A 0.9900 . ?
C33 H33B 0.9900 . ?
C28 H28A 0.9900 . ?
C28 H28B 0.9900 . ?
C28 C27 1.530(17) . ?
C15 H15A 0.9900 . ?
C15 H15B 0.9900 . ?
C20 H20A 0.9900 . ?
C20 H20B 0.9900 . ?
C20 C21 1.518(18) . ?
C20 C19 1.50(3) . ?
C27 H27A 0.9900 . ?
C27 H27B 0.9900 . ?
C21 H21A 0.9900 . ?
C21 H21B 0.9900 . ?
C47A H47A 1.0000 . ?
C47A C52A 1.54(2) . ?
C47A C48A 1.53(2) . ?
C47A O11A 1.457(18) . ?
C52A H52C 0.9900 . ?
C52A H52D 0.9900 . ?
C52A C51A 1.53(2) . ?
C49A H49C 0.9900 . ?
C49A H49D 0.9900 . ?
C49A C48A 1.53(2) . ?
C49A C50A 1.54(2) . ?
C48A H48C 0.9900 . ?
C48A H48D 0.9900 . ?
C50A H50C 0.9900 . ?
C50A H50D 0.9900 . ?
C50A C51A 1.54(2) . ?
C51A H51C 0.9900 . ?
C51A H51D 0.9900 . ?
O11A P2 1.60(2) . ?
P2 O12A 1.536(9) . ?
O5A N3A 1.38(4) . ?
N3A O7A 1.28(4) . ?
N3A O6A 1.30(4) . ?
O12A C41A 1.424(10) . ?
O12 C41 1.427(5) . ?
C53 H53 1.0000 . ?
C53 C58 1.514(17) . ?
C53 C54 1.507(17) . ?
C58 H58A 0.9900 . ?
C58 H58B 0.9900 . ?
C58 C57 1.514(17) . ?
C56 H56A 0.9900 . ?
C56 H56B 0.9900 . ?
C56 C57 1.500(17) . ?
C56 C55 1.515(18) . ?
C57 H57A 0.9900 . ?
C57 H57B 0.9900 . ?
C55 H55A 0.9900 . ?
C55 H55B 0.9900 . ?
C55 C54 1.520(17) . ?
C54 H54A 0.9900 . ?
C54 H54B 0.9900 . ?
C56A H56C 0.9900 . ?
C56A H56D 0.9900 . ?
C56A C55A 1.503(17) . ?
C56A C57A 1.491(17) . ?
C55A H55C 0.9900 . ?
C55A H55D 0.9900 . ?
C55A C54A 1.506(17) . ?
C54A H54C 0.9900 . ?
C54A H54D 0.9900 . ?
C54A C53A 1.510(17) . ?
C53A H53A 1.0000 . ?
C53A C58A 1.505(17) . ?
C58A H58C 0.9900 . ?
C58A H58D 0.9900 . ?
C58A C57A 1.514(17) . ?
C57A H57C 0.9900 . ?
C57A H57D 0.9900 . ?
C41 H41 1.0000 . ?
C41 C46 1.527(10) . ?
C41 C42 1.520(9) . ?
C36 H36A 0.9900 . ?
C36 H36B 0.9900 . ?
C36 C35 1.541(10) . ?
C36 C37 1.530(12) . ?
C35 H35 1.0000 . ?
C35 C40 1.544(10) . ?
C40 H40A 0.9900 . ?
C40 H40B 0.9900 . ?
C40 C39 1.557(12) . ?
C19 H19A 0.9900 . ?
C19 H19B 0.9900 . ?
C44 H44A 0.9900 . ?
C44 H44B 0.9900 . ?
C44 C43 1.540(10) . ?
C44 C45 1.544(10) . ?
C46 H46A 0.9900 . ?
C46 H46B 0.9900 . ?
C46 C45 1.532(10) . ?
C43 H43A 0.9900 . ?
C43 H43B 0.9900 . ?
C43 C42 1.545(10) . ?
C45 H45A 0.9900 . ?
C45 H45B 0.9900 . ?
C39 H39A 0.9900 . ?
C39 H39B 0.9900 . ?
C39 C38 1.541(12) . ?
C42 H42A 0.9900 . ?
C42 H42B 0.9900 . ?
C38 H38A 0.9900 . ?
C38 H38B 0.9900 . ?
C38 C37 1.541(12) . ?
C37 H37A 0.9900 . ?
C37 H37B 0.9900 . ?
C35A H35A 1.0000 . ?
C35A C40A 1.533(12) . ?
C35A C36A 1.537(12) . ?
C40A H40C 0.9900 . ?
C40A H40D 0.9900 . ?
C40A C39A 1.530(12) . ?
C39A H39C 0.9900 . ?
C39A H39D 0.9900 . ?
C39A C38A 1.549(12) . ?
C38A H38C 0.9900 . ?
C38A H38D 0.9900 . ?
C38A C37A 1.554(12) . ?
C37A H37C 0.9900 . ?
C37A H37D 0.9900 . ?
C37A C36A 1.534(12) . ?
C36A H36C 0.9900 . ?
C36A H36D 0.9900 . ?
C41A H41A 1.0000 . ?
C41A C46A 1.541(10) . ?
C41A C42A 1.539(10) . ?
C45A H45C 0.9900 . ?
C45A H45D 0.9900 . ?
C45A C46A 1.539(10) . ?
C45A C44A 1.548(10) . ?
C46A H46C 0.9900 . ?
C46A H46D 0.9900 . ?
C44A H44C 0.9900 . ?
C44A H44D 0.9900 . ?
C44A C43A 1.556(10) . ?
C43A H43C 0.9900 . ?
C43A H43D 0.9900 . ?
C43A C42A 1.552(10) . ?
C42A H42C 0.9900 . ?
C42A H42D 0.9900 . ?

loop_
_geom_torsion_atom_site_label_1
_geom_torsion_atom_site_label_2
_geom_torsion_atom_site_label_3
_geom_torsion_atom_site_label_4
_geom_torsion
_geom_torsion_site_symmetry_1
_geom_torsion_site_symmetry_2
_geom_torsion_site_symmetry_3
_geom_torsion_site_symmetry_4
_geom_torsion_publ_flag
Pb1 N1 C1 P2A -2.7(15) . . . . ?
Pb1 N1 C1 C2 170.4(10) . . . . ?
Pb1 N1 C1 P2 -22.0(15) . . . . ?
Pb1 N1 C5 P1 8.2(14) . . . . ?
Pb1 N1 C5 C4 -170.6(10) . . . . ?
Pb1 O1 P2 C1 -14.7(12) . . . . ?
Pb1 O1 P2 O11A -127.0(8) . . . . ?
Pb1 O1 P2 O12A 110.3(11) . . . . ?
Pb1 O9 N4 O8 10.0(11) . . . . ?
Pb1 O9 N4 O10 -171.6(11) . . . . ?
Pb1 O8 N4 O9 -9.9(11) . . . . ?
Pb1 O8 N4 O10 171.7(12) . . . . ?
Pb1 O5 N3 O6 -11(5) . . . . ?
Pb1 O5 N3 O7 -175(4) . . . . ?
Pb1 O5A N3A O7A 157(3) . . . . ?
Pb1 O5A N3A O6A 1(4) . . . . ?
P4 O17 C29 C30 -154.9(15) . . . . ?
P4 O17 C29 C34 87(2) . . . . ?
P4 O18 C35 C36 -71.0(17) . . . . ?
P4 O18 C35 C40 171.9(16) . . . . ?
P4 O18 C35A C40A 90(2) . . . . ?
P4 O18 C35A C36A -149.4(16) . . . . ?
P4 C10 C9 C8 -178.9(10) . . . . ?
P3 O16 C11 C12 68.3(19) . . . . ?
P3 O16 C11 C16 -177.0(11) . . . . ?
P3 O15 C23 C24 -129.3(17) . . . . ?
P3 O15 C23 C28 114.5(19) . . . . ?
P3 C6 C7 C8 -177.8(10) . . . . ?
P1 O14 C17 C18 -159.5(16) . . . . ?
P1 O14 C17 C22 83(2) . . . . ?
P1 O13 C53 C58 139(2) . . . . ?
P1 O13 C53 C54 -102(3) . . . . ?
P1 O13 C53A C54A -161(2) . . . . ?
P1 O13 C53A C58A 76(3) . . . . ?
P2A O11 C47 C48 -97(3) . . . . ?
P2A O11 C47 C52 138(2) . . . . ?
P2A C1 C2 C3 174.1(12) . . . . ?
P2A O12 C41 C46 162(3) . . . . ?
P2A O12 C41 C42 -67(4) . . . . ?
O3 P3 O16 C11 24.9(12) . . . . ?
O3 P3 O15 C23 -54.0(12) . . . . ?
O3 P3 C6 N2 -174.4(10) . . . . ?
O3 P3 C6 C7 5.4(13) . . . . ?
O4 P4 O17 C29 33.3(14) . . . . ?
O4 P4 O18 C35 -9.8(16) . . . . ?
O4 P4 O18 C35A -74.2(17) . . . . ?
O4 P4 C10 N2 176.9(9) . . . . ?
O4 P4 C10 C9 -4.6(13) . . . . ?
O16 P3 O15 C23 -179.0(11) . . . . ?
O16 P3 C6 N2 -47.8(12) . . . . ?
O16 P3 C6 C7 132.0(11) . . . . ?
O16 C11 C12 C13 175.4(15) . . . . ?
O16 C11 C16 C15 -178.5(14) . . . . ?
N2 C10 C9 C8 0(2) . . . . ?
N2 C6 C7 C8 2(2) . . . . ?
O15 P3 O16 C11 150.1(11) . . . . ?
O15 P3 C6 N2 57.4(12) . . . . ?
O15 P3 C6 C7 -122.8(11) . . . . ?
O15 C23 C24 C25 -177.9(17) . . . . ?
O15 C23 C28 C27 -178.8(18) . . . . ?
N1 C1 C2 C3 1(2) . . . . ?
N1 C1 P2 O1 23.5(15) . . . . ?
N1 C1 P2 O11A 140.9(12) . . . . ?
N1 C1 P2 O12A -111.1(13) . . . . ?
O17 P4 O18 C35 -134.6(15) . . . . ?
O17 P4 O18 C35A 160.9(16) . . . . ?
O17 P4 C10 N2 -55.9(11) . . . . ?
O17 P4 C10 C9 122.7(11) . . . . ?
O17 C29 C30 C31 -174.6(19) . . . . ?
O17 C29 C34 C33 -179.8(15) . . . . ?
O18 P4 O17 C29 158.0(13) . . . . ?
O18 P4 C10 N2 50.2(12) . . . . ?
O18 P4 C10 C9 -131.2(11) . . . . ?
O18 C35 C40 C39 135(3) . . . . ?
O18 C35A C40A C39A 134(3) . . . . ?
O18 C35A C36A C37A -81(4) . . . . ?
O1 P2A O11 C47 64(2) . . . . ?
O1 P2A C1 N1 -13.7(14) . . . . ?
O1 P2A C1 C2 173.1(11) . . . . ?
O1 P2A O12 C41 18(4) . . . . ?
O1 P2 O12A C41A -60(2) . . . . ?
O2 P1 O14 C17 23.1(14) . . . . ?
O2 P1 O13 C53 41.7(18) . . . . ?
O2 P1 O13 C53A 31.9(18) . . . . ?
O2 P1 C5 N1 3.9(13) . . . . ?
O2 P1 C5 C4 -177.3(12) . . . . ?
O14 P1 O2 Pb1 102.7(6) . . . . ?
O14 P1 O13 C53 168.1(16) . . . . ?
O14 P1 O13 C53A 158.2(17) . . . . ?
O14 P1 C5 N1 -122.3(11) . . . . ?
O14 P1 C5 C4 56.5(13) . . . . ?
O14 C17 C18 C19 172.7(18) . . . . ?
O14 C17 C22 C21 172.6(19) . . . . ?
C10 P4 O17 C29 -90.8(13) . . . . ?
C10 P4 O18 C35 113.7(15) . . . . ?
C10 P4 O18 C35A 49.3(17) . . . . ?
C10 N2 C6 P3 177.4(10) . . . . ?
C10 N2 C6 C7 -2(2) . . . . ?
C10 C9 C8 C7 0(2) . . . . ?
O5 N3 O6 Pb1 12(5) . . . . ?
O11 P2A O1 Pb1 -111.6(14) . . . . ?
O11 P2A C1 N1 125.5(15) . . . . ?
O11 P2A C1 C2 -47.7(16) . . . . ?
O11 P2A O12 C41 -109(3) . . . . ?
O11 C47 C48 C49 -175(3) . . . . ?
O11 C47 C52 C51 -177(3) . . . . ?
C6 P3 O16 C11 -98.0(11) . . . . ?
C6 P3 O15 C23 70.4(11) . . . . ?
C6 N2 C10 P4 -179.9(10) . . . . ?
C6 N2 C10 C9 2(2) . . . . ?
C6 C7 C8 C9 -1(2) . . . . ?
C1 P2A O1 Pb1 25.9(11) . . . . ?
C1 P2A O11 C47 -69(2) . . . . ?
C1 P2A O12 C41 131(3) . . . . ?
C1 N1 C5 P1 -179.2(10) . . . . ?
C1 N1 C5 C4 2(2) . . . . ?
C1 C2 C3 C4 0(2) . . . . ?
C1 P2 O12A C41A 68(2) . . . . ?
O13 P1 O2 Pb1 -138.6(6) . . . . ?
O13 P1 O14 C17 -102.1(13) . . . . ?
O13 P1 C5 N1 130.3(11) . . . . ?
O13 P1 C5 C4 -50.9(14) . . . . ?
O13 C53 C58 C57 177(3) . . . . ?
O13 C53 C54 C55 178(3) . . . . ?
O13 C53A C58A C57A 177(3) . . . . ?
C5 P1 O2 Pb1 -16.3(9) . . . . ?
C5 P1 O14 C17 146.9(13) . . . . ?
C5 P1 O13 C53 -83.6(17) . . . . ?
C5 P1 O13 C53A -93.5(17) . . . . ?
C5 N1 C1 P2A -175.1(11) . . . . ?
C5 N1 C1 C2 -2(2) . . . . ?
C5 N1 C1 P2 165.6(11) . . . . ?
C5 C4 C3 C2 0(2) . . . . ?
C2 C1 P2 O1 -168.9(12) . . . . ?
C2 C1 P2 O11A -51.5(15) . . . . ?
C2 C1 P2 O12A 56.5(17) . . . . ?
C29 C30 C31 C32 58(3) . . . . ?
C29 C34 C33 C32 -71(3) . . . . ?
C3 C4 C5 P1 -179.8(11) . . . . ?
C3 C4 C5 N1 -1(2) . . . . ?
C11 C12 C13 C14 -64(2) . . . . ?
C11 C16 C15 C14 65(2) . . . . ?
C12 C11 C16 C15 -60(2) . . . . ?
C12 C13 C14 C15 63(2) . . . . ?
C17 C18 C19 C20 75(3) . . . . ?
C17 C22 C21 C20 -56(3) . . . . ?
C30 C29 C34 C33 64(3) . . . . ?
C13 C14 C15 C16 -63(2) . . . . ?
O7 N3 O6 Pb1 176(3) . . . . ?
C25 C26 C27 C28 69(3) . . . . ?
C31 C32 C33 C34 65(3) . . . . ?
C48 C47 C52 C51 63(4) . . . . ?
C48 C49 C50 C51 -46(4) . . . . ?
C16 C11 C12 C13 60(2) . . . . ?
C52 C47 C48 C49 -53(4) . . . . ?
C52 C51 C50 C49 52(4) . . . . ?
C23 C28 C27 C26 -71(3) . . . . ?
C18 C17 C22 C21 58(3) . . . . ?
C24 C25 C26 C27 -64(3) . . . . ?
C24 C23 C28 C27 67(3) . . . . ?
C34 C29 C30 C31 -55(3) . . . . ?
C26 C25 C24 C23 59(3) . . . . ?
C22 C17 C18 C19 -68(3) . . . . ?
C50 C49 C48 C47 48(4) . . . . ?
C50 C51 C52 C47 -63(4) . . . . ?
C33 C32 C31 C30 -61(3) . . . . ?
C28 C23 C24 C25 -62(3) . . . . ?
C21 C20 C19 C18 -74(2) . . . . ?
C47A C52A C51A C50A -51(5) . . . . ?
C47A O11A P2 O1 47.8(17) . . . . ?
C47A O11A P2 C1 -69.9(16) . . . . ?
C47A O11A P2 O12A -178.8(17) . . . . ?
C52A C47A C48A C49A -64(4) . . . . ?
C52A C47A O11A P2 151(2) . . . . ?
C49A C50A C51A C52A 47(4) . . . . ?
C48A C47A C52A C51A 57(4) . . . . ?
C48A C47A O11A P2 -100(3) . . . . ?
C48A C49A C50A C51A -53(4) . . . . ?
C50A C49A C48A C47A 65(4) . . . . ?
O11A C47A C52A C51A 164(3) . . . . ?
O11A C47A C48A C49A -171(3) . . . . ?
O11A P2 O12A C41A 174.4(18) . . . . ?
P2 C1 C2 C3 -165.6(12) . . . . ?
P2 O12A C41A C46A 129(2) . . . . ?
P2 O12A C41A C42A -106(2) . . . . ?
O5A N3A O6A Pb1 -1(4) . . . . ?
O7A N3A O6A Pb1 -151(4) . . . . ?
O12A C41A C46A C45A 108(2) . . . . ?
O12A C41A C42A C43A -46(2) . . . . ?
O12 P2A O1 Pb1 136.7(11) . . . . ?
O12 P2A O11 C47 -177(2) . . . . ?
O12 P2A C1 N1 -130.2(13) . . . . ?
O12 P2A C1 C2 56.6(16) . . . . ?
O12 C41 C46 C45 80(2) . . . . ?
O12 C41 C42 C43 -143(2) . . . . ?
C53 C58 C57 C56 -57(4) . . . . ?
C58 C53 C54 C55 -59(4) . . . . ?
C56 C55 C54 C53 67(4) . . . . ?
C57 C56 C55 C54 -65(4) . . . . ?
C55 C56 C57 C58 61(4) . . . . ?
C54 C53 C58 C57 54(4) . . . . ?
C56A C55A C54A C53A 53(5) . . . . ?
C55A C56A C57A C58A 48(5) . . . . ?
C55A C54A C53A O13 176(3) . . . . ?
C55A C54A C53A C58A -61(4) . . . . ?
C54A C53A C58A C57A 60(4) . . . . ?
C53A C58A C57A C56A -50(4) . . . . ?
C57A C56A C55A C54A -49(5) . . . . ?
C41 C46 C45 C44 64(3) . . . . ?
C36 C35 C40 C39 20(4) . . . . ?
C35 C36 C37 C38 -42(4) . . . . ?
C35 C40 C39 C38 -77(4) . . . . ?
C40 C39 C38 C37 75(3) . . . . ?
C19 C20 C21 C22 68(3) . . . . ?
C44 C43 C42 C41 67(3) . . . . ?
C46 C41 C42 C43 -10(3) . . . . ?
C43 C44 C45 C46 -7(4) . . . . ?
C45 C44 C43 C42 -57(3) . . . . ?
C39 C38 C37 C36 -22(5) . . . . ?
C42 C41 C46 C45 -55(2) . . . . ?
C37 C36 C35 O18 -75(3) . . . . ?
C37 C36 C35 C40 41(4) . . . . ?
C35A C40A C39A C38A -72(4) . . . . ?
C40A C35A C36A C37A 32(5) . . . . ?
C40A C39A C38A C37A 83(4) . . . . ?
C39A C38A C37A C36A -43(6) . . . . ?
C38A C37A C36A C35A -19(6) . . . . ?
C36A C35A C40A C39A 19(5) . . . . ?
C45A C44A C43A C42A 1(5) . . . . ?
C46A C41A C42A C43A 83(2) . . . . ?
C46A C45A C44A C43A 66(4) . . . . ?
C44A C45A C46A C41A -54(2) . . . . ?
C44A C43A C42A C41A -69(4) . . . . ?
C42A C41A C46A C45A -19(3) . . . . ?
